data_4502276
loop_
_publ_author_name
'Konarev, Dmitri V.'
'Khasanov, Salavat S.'
'Lyubovskaya, Rimma N.'

_publ_section_title
;
 Molecular Complex of Fullerene C70with a Trinuclear Coordination Assembly
 of Manganese(II) Tetraphenylporphyrins with Octaazacryptand
;
_journal_issue 4
_journal_name_full 'Crystal Growth &amp; Design'
_journal_page_first 1451
_journal_paper_doi 10.1021/cg900902f
_journal_volume 10
_journal_year 2010
_chemical_formula_moiety '(C70)3, (C44 H28 N4 Mn1)3, C18 H30 N8, (C6 H4 Cl2)3'
_chemical_formula_sum 'C378 H126 Cl6 Mn3 N20'
_chemical_formula_weight 5324.52
_chemical_name_systematic
;
 ?
;
_space_group_IT_number 173
_symmetry_cell_setting hexagonal
_symmetry_space_group_name_Hall 'P 6c'
_symmetry_space_group_name_H-M 'P 63'
_atom_sites_solution_hydrogens geom
_atom_sites_solution_primary direct
_atom_sites_solution_secondary difmap
_audit_creation_method
;
CrysAlisPro, Oxford Diffraction Ltd.,
Version 1.171.33.41 (release 06-05-2009 CrysAlis171 .NET)
(compiled May  6 2009,17:20:42)
;
_cell_angle_alpha 90.00
_cell_angle_beta 90.00
_cell_angle_gamma 120.00
_cell_formula_units_Z 2
_cell_length_a 23.6415(9)
_cell_length_b 23.6415(9)
_cell_length_c 23.7812(13)
_cell_measurement_reflns_used 31950
_cell_measurement_temperature 100(2)
_cell_measurement_theta_max 29.5306
_cell_measurement_theta_min 2.9775
_cell_volume 11511.0(9)
_computing_cell_refinement
;
CrysAlisPro, Oxford Diffraction Ltd.,
Version 1.171.33.41 (release 06-05-2009 CrysAlis171 .NET)
(compiled May  6 2009,17:20:42)
;
_computing_data_collection
;
CrysAlisPro, Oxford Diffraction Ltd.,
Version 1.171.33.41 (release 06-05-2009 CrysAlis171 .NET)
(compiled May  6 2009,17:20:42)
;
_computing_data_reduction
;
CrysAlisPro, Oxford Diffraction Ltd.,
Version 1.171.33.41 (release 06-05-2009 CrysAlis171 .NET)
(compiled May  6 2009,17:20:42)
;
_computing_molecular_graphics 'WinGX (L.J. Farrugia, 1999)'
_computing_publication_material 'WinGX (L.J. Farrugia, 1999)'
_computing_structure_refinement 'SHELXL-97 (Sheldrick, 2008)'
_computing_structure_solution 'SHELXL-97 (Sheldrick, 2008)'
_diffrn_ambient_temperature 100(2)
_diffrn_detector_area_resol_mean 10.4752
_diffrn_measured_fraction_theta_full 0.981
_diffrn_measured_fraction_theta_max 0.981
_diffrn_measurement_device_type 'Xcalibur, Ruby, Gemini'
_diffrn_measurement_method '\w and \p scans'
_diffrn_radiation_monochromator graphite
_diffrn_radiation_source 'Enhance (Mo) X-ray Source'
_diffrn_radiation_wavelength 0.71073
_diffrn_reflns_av_R_equivalents 0.0390
_diffrn_reflns_av_sigmaI/netI 0.0419
_diffrn_reflns_limit_h_max 24
_diffrn_reflns_limit_h_min -30
_diffrn_reflns_limit_k_max 31
_diffrn_reflns_limit_k_min -27
_diffrn_reflns_limit_l_max 31
_diffrn_reflns_limit_l_min -30
_diffrn_reflns_number 76366
_diffrn_reflns_theta_full 27.87
_diffrn_reflns_theta_max 27.87
_diffrn_reflns_theta_min 2.98
_exptl_absorpt_coefficient_mu 0.312
_exptl_absorpt_correction_T_max 0.954
_exptl_absorpt_correction_T_min 0.793
_exptl_absorpt_correction_type multi-scan
_exptl_absorpt_process_details
;
CrysAlisPro, Oxford Diffraction Ltd.,
Version 1.171.33.41 (release 06-05-2009 CrysAlis171 .NET)
(compiled May  6 2009,17:20:42)
Empirical absorption correction using spherical harmonics,
 implemented in SCALE3 ABSPACK scaling algorithm.
;
_exptl_crystal_colour black
_exptl_crystal_density_diffrn 1.536
_exptl_crystal_density_method 'not measured'
_exptl_crystal_description prism
_exptl_crystal_F_000 5422
_exptl_crystal_size_max 0.60
_exptl_crystal_size_mid 0.42
_exptl_crystal_size_min 0.22
_refine_diff_density_max 1.017
_refine_diff_density_min -0.540
_refine_diff_density_rms 0.079
_refine_ls_abs_structure_details 'Flack H D (1983), Acta Cryst. A39, 876-881'
_refine_ls_abs_structure_Flack 0.47(3)
_refine_ls_extinction_method none
_refine_ls_goodness_of_fit_ref 1.051
_refine_ls_hydrogen_treatment constr
_refine_ls_matrix_type full
_refine_ls_number_parameters 1654
_refine_ls_number_reflns 17300
_refine_ls_number_restraints 2676
_refine_ls_restrained_S_all 1.011
_refine_ls_R_factor_all 0.1290
_refine_ls_R_factor_gt 0.0900
_refine_ls_shift/su_max 0.002
_refine_ls_shift/su_mean 0.000
_refine_ls_structure_factor_coef Fsqd
_refine_ls_weighting_details 'calc w=1/[\s^2^(Fo^2^)+(0.1729P)^2^+6.6608P] where P=(Fo^2^+2Fc^2^)/3'
_refine_ls_weighting_scheme calc
_refine_ls_wR_factor_gt 0.2443
_refine_ls_wR_factor_ref 0.2749
_reflns_number_gt 11735
_reflns_number_total 17300
_reflns_threshold_expression >2\s(I)
_cod_data_source_file cg900902f_si_002.cif
_cod_data_source_block OAC_MnTPP_C70
_cod_database_code 4502276

loop_
_symmetry_equiv_pos_as_xyz
'x, y, z'
'-x, -y, z+1/2'
'-y, x-y, z'
'-x+y, -x, z'
'x-y, x, z+1/2'
'y, -x+y, z+1/2'

loop_
_atom_site_label
_atom_site_type_symbol
_atom_site_fract_x
_atom_site_fract_y
_atom_site_fract_z
_atom_site_U_iso_or_equiv
_atom_site_adp_type
_atom_site_occupancy
_atom_site_symmetry_multiplicity
_atom_site_calc_flag
_atom_site_refinement_flags
_atom_site_disorder_assembly
_atom_site_disorder_group
Mn01 Mn 0.53359(2) 0.84353(2) 0.70551(14) 0.03290(17) Uani 1 1 d U . .
N101 N 0.48098(14) 0.89513(13) 0.7050(3) 0.0363(5) Uani 1 1 d U . .
N102 N 0.5589(2) 0.8756(2) 0.7893(2) 0.0432(8) Uani 1 1 d U . .
N103 N 0.61966(14) 0.83576(14) 0.7043(3) 0.0367(5) Uani 1 1 d U . .
N104 N 0.5472(2) 0.8622(2) 0.6176(2) 0.0426(8) Uani 1 1 d U . .
C101 C 0.4550(2) 0.9078(2) 0.6577(3) 0.0418(9) Uani 1 1 d U . .
C102 C 0.4128(2) 0.9320(2) 0.6759(3) 0.0435(9) Uani 1 1 d U . .
H102 H 0.3874 0.9428 0.6521 0.052 Uiso 1 1 calc R . .
C103 C 0.4157(3) 0.9367(3) 0.7318(3) 0.0485(10) Uani 1 1 d U . .
H103 H 0.3937 0.9520 0.7552 0.058 Uiso 1 1 calc R . .
C104 C 0.4598(2) 0.9134(2) 0.7494(3) 0.0410(9) Uani 1 1 d U . .
C105 C 0.4816(3) 0.9160(3) 0.8052(3) 0.0522(10) Uani 1 1 d U . .
C106 C 0.5268(3) 0.8980(3) 0.8237(3) 0.0486(10) Uani 1 1 d U . .
C107 C 0.5481(3) 0.9008(3) 0.8792(3) 0.0579(12) Uani 1 1 d U . .
H107 H 0.5346 0.9155 0.9108 0.070 Uiso 1 1 calc R . .
C108 C 0.5910(3) 0.8790(3) 0.8801(3) 0.0605(13) Uani 1 1 d U . .
H108 H 0.6122 0.8745 0.9123 0.073 Uiso 1 1 calc R . .
C109 C 0.5983(3) 0.8641(3) 0.8231(3) 0.0449(9) Uani 1 1 d U . .
C110 C 0.6432(3) 0.8459(2) 0.8056(3) 0.0443(9) Uani 1 1 d U . .
C111 C 0.6547(2) 0.8355(2) 0.7494(3) 0.0386(8) Uani 1 1 d U . .
C112 C 0.7115(3) 0.8318(3) 0.7296(3) 0.0479(10) Uani 1 1 d U . .
H112 H 0.7446 0.8318 0.7523 0.058 Uiso 1 1 calc R . .
C113 C 0.7078(3) 0.8285(3) 0.6743(3) 0.0485(11) Uani 1 1 d U . .
H113 H 0.7373 0.8241 0.6500 0.058 Uiso 1 1 calc R . .
C114 C 0.6512(2) 0.8326(3) 0.6565(3) 0.0436(9) Uani 1 1 d U . .
C115 C 0.6345(3) 0.8348(2) 0.6012(3) 0.0438(9) Uani 1 1 d U . .
C116 C 0.5852(3) 0.8486(3) 0.5827(3) 0.0502(12) Uani 1 1 d U . .
C117 C 0.5687(4) 0.8520(4) 0.5253(3) 0.0729(18) Uani 1 1 d U . .
H117 H 0.5870 0.8436 0.4930 0.087 Uiso 1 1 calc R . .
C118 C 0.5220(3) 0.8693(4) 0.5256(3) 0.0742(18) Uani 1 1 d U . .
H118 H 0.5013 0.8754 0.4938 0.089 Uiso 1 1 calc R . .
C119 C 0.5096(3) 0.8767(3) 0.5845(3) 0.0595(15) Uani 1 1 d U . .
C120 C 0.4676(3) 0.8993(3) 0.6027(3) 0.0542(12) Uani 1 1 d U . .
C121 C 0.4345(2) 0.9172(2) 0.5572(2) 0.0635(12) Uani 1 1 d GU . .
C122 C 0.3841(2) 0.86986(16) 0.5248(2) 0.0865(19) Uani 1 1 d GU . .
H122 H 0.3695 0.8249 0.5310 0.104 Uiso 1 1 calc R . .
C123 C 0.3552(2) 0.8883(2) 0.4832(2) 0.0886(19) Uani 1 1 d GU . .
H123 H 0.3208 0.8560 0.4611 0.106 Uiso 1 1 calc R . .
C124 C 0.3766(2) 0.9540(2) 0.4742(2) 0.0904(19) Uani 1 1 d GU . .
H124 H 0.3568 0.9666 0.4458 0.108 Uiso 1 1 calc R . .
C125 C 0.4269(2) 1.00134(18) 0.5067(2) 0.0769(15) Uani 1 1 d GU . .
H125 H 0.4415 1.0463 0.5005 0.092 Uiso 1 1 calc R . .
C126 C 0.4558(2) 0.98291(18) 0.5482(2) 0.0701(13) Uani 1 1 d GU . .
H126 H 0.4902 1.0153 0.5704 0.084 Uiso 1 1 calc R . .
C127 C 0.45647(19) 0.94488(19) 0.8469(2) 0.0574(12) Uani 1 1 d GU . .
C128 C 0.3976(2) 0.90565(19) 0.8743(3) 0.140(4) Uani 1 1 d GU . .
H128 H 0.3730 0.8603 0.8660 0.167 Uiso 1 1 calc R . .
C129 C 0.3747(2) 0.9328(3) 0.9138(3) 0.147(5) Uani 1 1 d GU . .
H129 H 0.3345 0.9060 0.9325 0.177 Uiso 1 1 calc R . .
C130 C 0.4107(2) 0.9991(3) 0.9259(3) 0.088(2) Uani 1 1 d GU . .
H130 H 0.3951 1.0176 0.9529 0.106 Uiso 1 1 calc R . .
C131 C 0.4696(3) 1.03834(18) 0.8984(3) 0.103(3) Uani 1 1 d GU . .
H131 H 0.4942 1.0837 0.9067 0.124 Uiso 1 1 calc R . .
C132 C 0.4925(2) 1.01122(18) 0.8590(2) 0.082(2) Uani 1 1 d GU . .
H132 H 0.5327 1.0380 0.8402 0.099 Uiso 1 1 calc R . .
C133 C 0.68526(19) 0.83880(17) 0.8488(2) 0.0527(12) Uani 1 1 d GU . .
C134 C 0.6817(2) 0.77891(15) 0.8572(2) 0.0638(16) Uani 1 1 d GU . .
H134 H 0.6515 0.7418 0.8361 0.077 Uiso 1 1 calc R . .
C135 C 0.7223(3) 0.77328(17) 0.8963(2) 0.0759(19) Uani 1 1 d GU . .
H135 H 0.7198 0.7323 0.9020 0.091 Uiso 1 1 calc R . .
C136 C 0.7664(2) 0.8276(2) 0.9271(2) 0.0804(19) Uani 1 1 d GU . .
H136 H 0.7941 0.8237 0.9538 0.096 Uiso 1 1 calc R . .
C137 C 0.7700(2) 0.88745(18) 0.9187(2) 0.082(2) Uani 1 1 d GU . .
H137 H 0.8002 0.9245 0.9397 0.099 Uiso 1 1 calc R . .
C138 C 0.7294(2) 0.89307(14) 0.8796(2) 0.0689(17) Uani 1 1 d GU . .
H138 H 0.7319 0.9340 0.8738 0.083 Uiso 1 1 calc R . .
C139 C 0.67663(19) 0.83007(17) 0.5561(2) 0.0493(10) Uani 1 1 d GU . .
C140 C 0.67866(19) 0.77264(15) 0.5499(2) 0.0588(13) Uani 1 1 d GU . .
H140 H 0.6539 0.7368 0.5744 0.071 Uiso 1 1 calc R . .
C141 C 0.7168(2) 0.76759(16) 0.5080(2) 0.0644(15) Uani 1 1 d GU . .
H141 H 0.7182 0.7283 0.5038 0.077 Uiso 1 1 calc R . .
C142 C 0.7530(2) 0.8200(2) 0.4722(2) 0.0689(15) Uani 1 1 d GU . .
H142 H 0.7791 0.8165 0.4435 0.083 Uiso 1 1 calc R . .
C143 C 0.7510(2) 0.87742(17) 0.4783(2) 0.0736(18) Uani 1 1 d GU . .
H143 H 0.7757 0.9132 0.4538 0.088 Uiso 1 1 calc R . .
C144 C 0.7128(2) 0.88246(14) 0.5202(2) 0.0683(16) Uani 1 1 d GU . .
H144 H 0.7114 0.9217 0.5244 0.082 Uiso 1 1 calc R . .
N201 N 0.3333 0.6667 0.6386(4) 0.0256(16) Uani 0.679(5) 3 d SPU . 1
N202 N 0.3333 0.6667 0.9239(6) 0.057(3) Uani 0.679(5) 3 d SPDU . 1
C201 C 0.3996(3) 0.7083(3) 0.6192(3) 0.0252(11) Uani 0.679(5) 1 d PU . 1
H20A H 0.4097 0.7543 0.6197 0.030 Uiso 0.679(5) 1 calc PR . 1
H20B H 0.4034 0.6968 0.5799 0.030 Uiso 0.679(5) 1 calc PR . 1
C202 C 0.4469(6) 0.7020(8) 0.6543(7) 0.0339(19) Uani 0.679(5) 1 d PU . 1
H20C H 0.4297 0.6551 0.6627 0.041 Uiso 0.679(5) 1 calc PR . 1
H20D H 0.4880 0.7178 0.6327 0.041 Uiso 0.679(5) 1 calc PR . 1
N203 N 0.4602(5) 0.7342(5) 0.7017(4) 0.0337(13) Uani 0.679(5) 1 d PU . 1
C203 C 0.4395(5) 0.6963(4) 0.7483(5) 0.0320(17) Uani 0.679(5) 1 d PU . 1
H203 H 0.4199 0.6503 0.7438 0.038 Uiso 0.679(5) 1 calc PR . 1
C204 C 0.4464(3) 0.7241(3) 0.8093(3) 0.0331(13) Uani 0.679(5) 1 d PU . 1
H204 H 0.4568 0.7681 0.8151 0.040 Uiso 0.679(5) 1 calc PR . 1
N204 N 0.4380(3) 0.6878(3) 0.8501(3) 0.0435(13) Uani 0.679(5) 1 d PU . 1
C205 C 0.4497(4) 0.7157(4) 0.9039(3) 0.0512(16) Uani 0.679(5) 1 d PDU . 1
H20E H 0.4513 0.7583 0.9023 0.061 Uiso 0.679(5) 1 calc PR . 1
H20F H 0.4921 0.7230 0.9183 0.061 Uiso 0.679(5) 1 calc PR . 1
C206 C 0.3936(4) 0.6684(5) 0.9435(3) 0.0561(18) Uani 0.679(5) 1 d PDU . 1
H20G H 0.3883 0.6242 0.9418 0.067 Uiso 0.679(5) 1 calc PR . 1
H20H H 0.4033 0.6842 0.9828 0.067 Uiso 0.679(5) 1 calc PR . 1
N401 N 0.3333 0.6667 0.7723(13) 0.055(6) Uani 0.321(5) 3 d SPU . 2
N402 N 0.3333 0.6667 0.4810(11) 0.070(7) Uani 0.321(5) 3 d SPDU . 2
C401 C 0.4074(15) 0.7124(14) 0.7932(12) 0.087(7) Uiso 0.321(5) 1 d PU . 2
H40A H 0.4187 0.7588 0.7923 0.105 Uiso 0.321(5) 1 calc PR . 2
H40B H 0.4119 0.7012 0.8324 0.105 Uiso 0.321(5) 1 calc PR . 2
C402 C 0.4458(16) 0.7046(13) 0.7618(9) 0.042(7) Uiso 0.321(5) 1 d PU . 2
H40C H 0.4263 0.6573 0.7543 0.051 Uiso 0.321(5) 1 calc PR . 2
H40D H 0.4870 0.7188 0.7828 0.051 Uiso 0.321(5) 1 calc PR . 2
N403 N 0.4601(11) 0.7346(10) 0.7147(5) 0.020(3) Uiso 0.321(5) 1 d PU . 2
C403 C 0.4550(13) 0.700(2) 0.6563(15) 0.037(6) Uiso 0.321(5) 1 d PU . 2
H403 H 0.4589 0.6617 0.6560 0.045 Uiso 0.321(5) 1 calc PR . 2
C404 C 0.4455(12) 0.7223(12) 0.6068(10) 0.072(6) Uiso 0.321(5) 1 d PU . 2
H404 H 0.4413 0.7601 0.6042 0.086 Uiso 0.321(5) 1 calc PR . 2
N404 N 0.4427(12) 0.6885(12) 0.5643(11) 0.101(7) Uiso 0.321(5) 1 d PU . 2
C405 C 0.453(2) 0.719(3) 0.503(2) 0.19(2) Uiso 0.321(5) 1 d PDU . 2
H40E H 0.4674 0.7656 0.5085 0.233 Uiso 0.321(5) 1 calc PR . 2
H40F H 0.4913 0.7174 0.4873 0.233 Uiso 0.321(5) 1 calc PR . 2
C406 C 0.3997(9) 0.6924(18) 0.4574(13) 0.123(11) Uiso 0.321(5) 1 d PDU . 2
H40G H 0.4086 0.7281 0.4307 0.148 Uiso 0.321(5) 1 calc PR . 2
H40H H 0.4014 0.6573 0.4363 0.148 Uiso 0.321(5) 1 calc PR . 2
Cl1 Cl 0.3945(7) 0.7764(8) 0.3996(8) 0.168(3) Uiso 0.2264(15) 1 d PDU . -1
Cl2 Cl 0.2475(7) 0.6980(8) 0.4196(8) 0.168(3) Uiso 0.2264(15) 1 d PDU . -1
C1S C 0.3602(7) 0.6999(8) 0.4221(8) 0.168(3) Uiso 0.2264(15) 1 d PGDU . -1
C2S C 0.2932(8) 0.6642(7) 0.4312(9) 0.168(3) Uiso 0.2264(15) 1 d PGDU . -1
C3S C 0.2645(11) 0.6000(8) 0.4501(13) 0.168(3) Uiso 0.2264(15) 1 d PGDU . -1
H3S H 0.2187 0.5756 0.4564 0.201 Uiso 0.2264(15) 1 calc PR . -1
C4S C 0.3027(15) 0.5716(10) 0.4598(15) 0.168(3) Uiso 0.2264(15) 1 d PGDU . -1
H4S H 0.2831 0.5277 0.4727 0.201 Uiso 0.2264(15) 1 calc PR . -1
C5S C 0.3697(14) 0.6073(12) 0.4506(15) 0.168(3) Uiso 0.2264(15) 1 d PGDU . -1
H5S H 0.3959 0.5878 0.4572 0.201 Uiso 0.2264(15) 1 calc PR . -1
C6S C 0.3985(10) 0.6714(11) 0.4318(13) 0.168(3) Uiso 0.2264(15) 1 d PGDU . -1
H6S H 0.4443 0.6958 0.4255 0.201 Uiso 0.2264(15) 1 calc PR . -1
Cl3 Cl 0.3781(14) 0.6121(13) 1.0080(16) 0.168(3) Uiso 0.1070(15) 1 d PDU . -2
Cl4 Cl 0.4311(14) 0.7455(14) 0.9528(16) 0.168(3) Uiso 0.1070(15) 1 d PDU . -2
C11S C 0.3270(11) 0.6334(13) 0.9804(17) 0.168(3) Uiso 0.1070(15) 1 d PGDU . -2
C12S C 0.3512(13) 0.6943(15) 0.9553(16) 0.168(3) Uiso 0.1070(15) 1 d PGDU . -2
C13S C 0.3084(18) 0.712(2) 0.932(2) 0.168(3) Uiso 0.1070(15) 1 d PGDU . -2
H13S H 0.3250 0.7539 0.9151 0.201 Uiso 0.1070(15) 1 calc PR . -2
C14S C 0.2415(17) 0.669(3) 0.934(3) 0.168(3) Uiso 0.1070(15) 1 d PGDU . -2
H14S H 0.2123 0.6815 0.9183 0.201 Uiso 0.1070(15) 1 calc PR . -2
C15S C 0.2173(12) 0.608(3) 0.959(4) 0.168(3) Uiso 0.1070(15) 1 d PGDU . -2
H15S H 0.1715 0.5790 0.9605 0.201 Uiso 0.1070(15) 1 calc PR . -2
C16S C 0.2600(12) 0.5905(19) 0.982(3) 0.168(3) Uiso 0.1070(15) 1 d PGDU . -2
H16S H 0.2435 0.5488 0.9995 0.201 Uiso 0.1070(15) 1 calc PR . -2
C301 C 0.7445(6) 1.1745(6) 0.5242(5) 0.089(2) Uani 0.679(5) 1 d PDU . 1
C302 C 0.6805(5) 1.1176(6) 0.5440(6) 0.098(2) Uani 0.679(5) 1 d PDU . 1
C303 C 0.6902(5) 1.0599(5) 0.5537(5) 0.091(2) Uani 0.679(5) 1 d PDU . 1
C304 C 0.7538(5) 1.0805(5) 0.5379(5) 0.085(2) Uani 0.679(5) 1 d PDU . 1
C305 C 0.7873(6) 1.1498(6) 0.5221(6) 0.090(2) Uani 0.679(5) 1 d PDU . 1
C306 C 0.7651(6) 1.2360(5) 0.5473(5) 0.088(2) Uani 0.679(5) 1 d PDU . 1
C307 C 0.6463(5) 1.1252(6) 0.5784(6) 0.095(2) Uani 0.679(5) 1 d PDU . 1
C308 C 0.6620(6) 1.0188(6) 0.5962(5) 0.095(2) Uani 0.679(5) 1 d PDU . 1
C309 C 0.7936(6) 1.0588(6) 0.5706(5) 0.092(2) Uani 0.679(5) 1 d PDU . 1
C310 C 0.8529(5) 1.1885(5) 0.5394(5) 0.0776(18) Uani 0.679(5) 1 d PDU . 1
C311 C 0.8768(5) 1.2531(4) 0.5596(5) 0.0765(17) Uani 0.679(5) 1 d PDU . 1
C312 C 0.8344(5) 1.2759(4) 0.5641(5) 0.0767(17) Uani 0.679(5) 1 d PDU . 1
C313 C 0.7242(6) 1.2434(6) 0.5844(5) 0.0862(19) Uani 0.679(5) 1 d PDU . 1
C314 C 0.6650(5) 1.1929(6) 0.5997(5) 0.0920(19) Uani 0.679(5) 1 d PDU . 1
C315 C 0.6129(5) 1.0826(6) 0.6261(5) 0.0947(19) Uani 0.679(5) 1 d PDU . 1
C316 C 0.6223(5) 1.0310(6) 0.6369(5) 0.0870(18) Uani 0.679(5) 1 d PDU . 1
C317 C 0.6981(6) 0.9965(5) 0.6306(5) 0.094(2) Uani 0.679(5) 1 d PDU . 1
C318 C 0.7568(7) 1.0127(5) 0.6176(5) 0.0942(19) Uani 0.679(5) 1 d PDU . 1
C319 C 0.8539(6) 1.0993(6) 0.5863(6) 0.095(2) Uani 0.679(5) 1 d PDU . 1
C320 C 0.8850(6) 1.1606(5) 0.5737(5) 0.0847(19) Uani 0.679(5) 1 d PDU . 1
C321 C 0.9330(5) 1.2135(6) 0.6141(6) 0.0884(18) Uani 0.679(5) 1 d PDU . 1
C322 C 0.9241(5) 1.2694(5) 0.6047(6) 0.0864(19) Uani 0.679(5) 1 d PDU . 1
C323 C 0.8353(6) 1.3180(4) 0.6118(6) 0.0839(18) Uani 0.679(5) 1 d PDU . 1
C324 C 0.7623(6) 1.2936(5) 0.6270(6) 0.0834(17) Uani 0.679(5) 1 d PDU . 1
C325 C 0.6451(5) 1.1882(6) 0.6553(6) 0.0864(17) Uani 0.679(5) 1 d PDU . 1
C326 C 0.6120(4) 1.1196(6) 0.6726(5) 0.0884(17) Uani 0.679(5) 1 d PDU . 1
C327 C 0.6301(4) 1.0127(4) 0.6928(4) 0.0738(16) Uani 0.679(5) 1 d PDU . 1
C328 C 0.6755(5) 0.9906(3) 0.6895(4) 0.0744(15) Uani 0.679(5) 1 d PDU . 1
C329 C 0.8048(7) 1.0280(6) 0.6684(6) 0.099(2) Uani 0.679(5) 1 d PDU . 1
C330 C 0.8627(7) 1.0758(6) 0.6438(6) 0.0946(19) Uani 0.679(5) 1 d PDU . 1
C331 C 0.9092(7) 1.1283(7) 0.6787(6) 0.105(2) Uani 0.679(5) 1 d PDU . 1
C332 C 0.9449(4) 1.1981(7) 0.6657(6) 0.0939(18) Uani 0.679(5) 1 d PDU . 1
C333 C 0.9280(5) 1.3135(5) 0.6503(6) 0.0878(17) Uani 0.679(5) 1 d PDU . 1
C334 C 0.8833(6) 1.3326(4) 0.6483(6) 0.0876(17) Uani 0.679(5) 1 d PDU . 1
C335 C 0.7425(6) 1.2919(5) 0.6757(5) 0.0829(16) Uani 0.679(5) 1 d PDU . 1
C336 C 0.6779(5) 1.2330(6) 0.6973(6) 0.0930(19) Uani 0.679(5) 1 d PDU . 1
C337 C 0.6136(3) 1.0981(5) 0.7274(4) 0.0732(15) Uani 0.679(5) 1 d PDU . 1
C338 C 0.6230(3) 1.0475(4) 0.7399(4) 0.0648(14) Uani 0.679(5) 1 d PDU . 1
C339 C 0.7156(5) 0.9995(4) 0.7340(5) 0.0743(15) Uani 0.679(5) 1 d PDU . 1
C340 C 0.7817(6) 1.0165(4) 0.7190(5) 0.0828(17) Uani 0.679(5) 1 d PDU . 1
C341 C 0.8311(6) 1.0571(6) 0.7603(6) 0.0901(19) Uani 0.679(5) 1 d PDU . 1
C342 C 0.8945(6) 1.1113(6) 0.7406(6) 0.0915(19) Uani 0.679(5) 1 d PDU . 1
C343 C 0.9587(3) 1.2460(5) 0.7070(7) 0.0909(16) Uani 0.679(5) 1 d PDU . 1
C344 C 0.9505(3) 1.2999(4) 0.7016(7) 0.0894(15) Uani 0.679(5) 1 d PDU . 1
C345 C 0.8619(5) 1.3450(3) 0.7070(7) 0.0853(15) Uani 0.679(5) 1 d PDU . 1
C346 C 0.7963(6) 1.3245(4) 0.7179(5) 0.0861(17) Uani 0.679(5) 1 d PDU . 1
C347 C 0.6730(6) 1.2191(6) 0.7520(6) 0.0910(19) Uani 0.679(5) 1 d PDU . 1
C348 C 0.6397(4) 1.1523(6) 0.7690(5) 0.0852(18) Uani 0.679(5) 1 d PDU . 1
C349 C 0.6575(4) 1.0467(5) 0.7888(4) 0.0715(16) Uani 0.679(5) 1 d PDU . 1
C350 C 0.7047(5) 1.0243(4) 0.7882(5) 0.0717(17) Uani 0.679(5) 1 d PDU . 1
C351 C 0.7545(5) 1.0593(4) 0.8241(5) 0.0746(17) Uani 0.679(5) 1 d PDU . 1
C352 C 0.8163(5) 1.0748(5) 0.8109(6) 0.0833(19) Uani 0.679(5) 1 d PDU . 1
C353 C 0.9167(4) 1.1611(6) 0.7844(6) 0.0871(17) Uani 0.679(5) 1 d PDU . 1
C354 C 0.9491(4) 1.2327(6) 0.7664(6) 0.0877(17) Uani 0.679(5) 1 d PDU . 1
C355 C 0.9325(5) 1.3141(6) 0.7554(6) 0.0919(19) Uani 0.679(5) 1 d PDU . 1
C356 C 0.8922(6) 1.3380(5) 0.7548(7) 0.097(2) Uani 0.679(5) 1 d PDU . 1
C357 C 0.7854(6) 1.3099(5) 0.7730(6) 0.0877(18) Uani 0.679(5) 1 d PDU . 1
C358 C 0.7213(6) 1.2559(6) 0.7913(6) 0.095(2) Uani 0.679(5) 1 d PDU . 1
C359 C 0.6736(6) 1.1495(6) 0.8194(6) 0.097(3) Uani 0.679(5) 1 d PDU . 1
C360 C 0.6771(5) 1.0961(5) 0.8260(5) 0.079(2) Uani 0.679(5) 1 d PDU . 1
C361 C 0.7433(5) 1.1038(5) 0.8536(5) 0.0762(19) Uani 0.679(5) 1 d PDU . 1
C362 C 0.8705(5) 1.1445(5) 0.8290(6) 0.0830(19) Uani 0.679(5) 1 d PDU . 1
C363 C 0.9298(5) 1.2717(5) 0.7996(6) 0.0849(17) Uani 0.679(5) 1 d PDU . 1
C364 C 0.8425(6) 1.3134(5) 0.8024(6) 0.087(2) Uani 0.679(5) 1 d PDU . 1
C365 C 0.7225(5) 1.2127(5) 0.8372(5) 0.085(2) Uani 0.679(5) 1 d PDU . 1
C366 C 0.7782(6) 1.2208(6) 0.8591(6) 0.088(2) Uani 0.679(5) 1 d PDU . 1
C367 C 0.7885(5) 1.1634(5) 0.8676(6) 0.088(3) Uani 0.679(5) 1 d PDU . 1
C368 C 0.8554(5) 1.1817(5) 0.8535(6) 0.080(2) Uani 0.679(5) 1 d PDU . 1
C369 C 0.8829(5) 1.2492(5) 0.8410(6) 0.0830(19) Uani 0.679(5) 1 d PDU . 1
C370 C 0.8380(6) 1.2720(6) 0.8455(7) 0.100(3) Uani 0.679(5) 1 d PDU . 1
C601 C 0.7612(7) 1.2094(7) 0.5354(5) 0.109(3) Uani 0.321(5) 1 d PDU . 2
C602 C 0.7694(8) 1.1505(8) 0.5273(6) 0.107(5) Uani 0.321(5) 1 d PDU . 2
C603 C 0.8404(8) 1.1714(8) 0.5367(6) 0.109(3) Uani 0.321(5) 1 d PDU . 2
C604 C 0.8715(7) 1.2377(7) 0.5467(6) 0.118(3) Uani 0.321(5) 1 d PDU . 2
C605 C 0.8239(8) 1.2604(7) 0.5479(6) 0.118(3) Uani 0.321(5) 1 d PDU . 2
C606 C 0.7077(7) 1.2018(7) 0.5664(6) 0.117(2) Uani 0.321(5) 1 d PDU . 2
C607 C 0.7294(8) 1.0968(7) 0.5459(6) 0.111(5) Uani 0.321(5) 1 d PDU . 2
C608 C 0.8584(8) 1.1331(7) 0.5625(5) 0.117(2) Uani 0.321(5) 1 d PDU . 2
C609 C 0.9251(7) 1.2677(7) 0.5892(7) 0.116(3) Uani 0.321(5) 1 d PDU . 2
C610 C 0.8335(7) 1.3075(6) 0.5890(6) 0.116(3) Uani 0.321(5) 1 d PDU . 2
C611 C 0.7797(7) 1.3039(6) 0.6188(6) 0.123(3) Uani 0.321(5) 1 d PDU . 2
C612 C 0.7190(6) 1.2525(6) 0.6085(6) 0.112(3) Uani 0.321(5) 1 d PDU . 2
C613 C 0.6621(7) 1.1401(7) 0.5851(6) 0.115(2) Uani 0.321(5) 1 d PDU . 2
C614 C 0.6678(7) 1.0866(7) 0.5749(6) 0.104(3) Uani 0.321(5) 1 d PDU . 2
C615 C 0.7444(8) 1.0512(7) 0.5743(5) 0.104(3) Uani 0.321(5) 1 d PDU . 2
C616 C 0.8081(8) 1.0694(7) 0.5850(6) 0.115(2) Uani 0.321(5) 1 d PDU . 2
C617 C 0.9095(7) 1.1586(7) 0.6052(6) 0.112(3) Uani 0.321(5) 1 d PDU . 2
C618 C 0.9411(6) 1.2198(8) 0.6157(7) 0.123(3) Uani 0.321(5) 1 d PDU . 2
C619 C 0.9284(7) 1.3096(7) 0.6270(7) 0.120(4) Uani 0.321(5) 1 d PDU . 2
C620 C 0.8874(7) 1.3305(6) 0.6299(7) 0.120(4) Uani 0.321(5) 1 d PDU . 2
C621 C 0.8644(7) 1.3444(5) 0.6859(7) 0.126(3) Uani 0.321(5) 1 d PDU . 2
C622 C 0.7961(7) 1.3247(6) 0.6770(7) 0.129(3) Uani 0.321(5) 1 d PDU . 2
C623 C 0.6684(6) 1.2183(7) 0.6533(7) 0.110(3) Uani 0.321(5) 1 d PDU . 2
C624 C 0.6337(5) 1.1437(7) 0.6393(6) 0.110(2) Uani 0.321(5) 1 d PDU . 2
C625 C 0.6511(6) 1.0404(6) 0.6171(6) 0.107(3) Uani 0.321(5) 1 d PDU . 2
C626 C 0.6981(7) 1.0171(6) 0.6172(6) 0.107(3) Uani 0.321(5) 1 d PDU . 2
C627 C 0.8294(7) 1.0546(6) 0.6368(5) 0.110(2) Uani 0.321(5) 1 d PDU . 2
C628 C 0.8915(6) 1.1081(7) 0.6493(5) 0.110(3) Uani 0.321(5) 1 d PDU . 2
C629 C 0.9588(6) 1.2389(8) 0.6791(7) 0.129(3) Uani 0.321(5) 1 d PDU . 2
C630 C 0.9559(6) 1.2964(8) 0.6804(7) 0.126(3) Uani 0.321(5) 1 d PDU . 2
C631 C 0.9328(7) 1.3119(8) 0.7310(7) 0.129(4) Uani 0.321(5) 1 d PDU . 2
C632 C 0.8861(8) 1.3352(6) 0.7355(7) 0.129(4) Uani 0.321(5) 1 d PDU . 2
C633 C 0.7459(8) 1.2942(7) 0.7212(7) 0.128(3) Uani 0.321(5) 1 d PDU . 2
C634 C 0.6881(7) 1.2447(7) 0.7040(7) 0.109(3) Uani 0.321(5) 1 d PDU . 2
C635 C 0.6145(5) 1.1001(7) 0.6754(6) 0.115(2) Uani 0.321(5) 1 d PDU . 2
C636 C 0.6243(6) 1.0403(6) 0.6685(7) 0.100(3) Uani 0.321(5) 1 d PDU . 2
C637 C 0.7177(6) 0.9974(5) 0.6657(5) 0.100(3) Uani 0.321(5) 1 d PDU . 2
C638 C 0.7803(7) 1.0146(5) 0.6779(5) 0.115(2) Uani 0.321(5) 1 d PDU . 2
C639 C 0.9102(6) 1.1242(7) 0.7040(6) 0.109(3) Uani 0.321(5) 1 d PDU . 2
C640 C 0.9475(6) 1.1937(7) 0.7154(6) 0.128(3) Uani 0.321(5) 1 d PDU . 2
C641 C 0.9393(6) 1.2121(8) 0.7721(7) 0.136(3) Uani 0.321(5) 1 d PDU . 2
C642 C 0.9333(7) 1.2710(8) 0.7800(7) 0.133(3) Uani 0.321(5) 1 d PDU . 2
C643 C 0.8403(7) 1.3155(6) 0.7796(7) 0.133(3) Uani 0.321(5) 1 d PDU . 2
C644 C 0.7745(7) 1.2951(7) 0.7744(7) 0.136(3) Uani 0.321(5) 1 d PDU . 2
C645 C 0.6510(6) 1.1906(7) 0.7492(7) 0.134(4) Uani 0.321(5) 1 d PDU . 2
C646 C 0.6186(5) 1.1247(7) 0.7342(6) 0.119(3) Uani 0.321(5) 1 d PDU . 2
C647 C 0.6303(6) 1.0121(7) 0.7149(6) 0.104(3) Uani 0.321(5) 1 d PDU . 2
C648 C 0.6751(6) 0.9884(6) 0.7149(6) 0.104(3) Uani 0.321(5) 1 d PDU . 2
C649 C 0.8048(7) 1.0255(6) 0.7340(5) 0.119(3) Uani 0.321(5) 1 d PDU . 2
C650 C 0.8685(7) 1.0796(7) 0.7496(6) 0.134(4) Uani 0.321(5) 1 d PDU . 2
C651 C 0.8673(7) 1.1025(7) 0.8014(6) 0.146(3) Uani 0.321(5) 1 d PDU . 2
C652 C 0.9023(7) 1.1672(8) 0.8126(6) 0.140(3) Uani 0.321(5) 1 d PDU . 2
C653 C 0.8921(7) 1.2580(7) 0.8294(6) 0.142(4) Uani 0.321(5) 1 d PDU . 2
C654 C 0.8412(8) 1.2800(7) 0.8285(6) 0.142(4) Uani 0.321(5) 1 d PDU . 2
C655 C 0.7386(8) 1.2464(8) 0.8166(6) 0.140(3) Uani 0.321(5) 1 d PDU . 2
C656 C 0.6790(8) 1.1996(8) 0.8025(6) 0.146(3) Uani 0.321(5) 1 d PDU . 2
C657 C 0.6202(6) 1.0904(7) 0.7787(6) 0.127(3) Uani 0.321(5) 1 d PDU . 2
C658 C 0.6253(6) 1.0313(7) 0.7692(7) 0.116(3) Uani 0.321(5) 1 d PDU . 2
C659 C 0.7012(7) 0.9984(8) 0.7720(6) 0.116(3) Uani 0.321(5) 1 d PDU . 2
C660 C 0.7624(7) 1.0133(6) 0.7767(6) 0.127(3) Uani 0.321(5) 1 d PDU . 2
C661 C 0.8057(8) 1.0644(7) 0.8257(5) 0.140(3) Uani 0.321(5) 1 d PDU . 2
C662 C 0.8680(7) 1.1939(8) 0.8517(6) 0.147(3) Uani 0.321(5) 1 d PDU . 2
C663 C 0.7789(8) 1.2335(8) 0.8530(5) 0.147(3) Uani 0.321(5) 1 d PDU . 2
C664 C 0.6605(7) 1.1326(8) 0.8258(6) 0.140(3) Uani 0.321(5) 1 d PDU . 2
C665 C 0.6697(7) 1.0217(7) 0.8085(6) 0.130(5) Uani 0.321(5) 1 d PDU . 2
C666 C 0.7044(7) 1.0649(7) 0.8487(6) 0.141(5) Uani 0.321(5) 1 d PDU . 2
C667 C 0.7757(8) 1.0868(7) 0.8574(6) 0.147(3) Uani 0.321(5) 1 d PDU . 2
C668 C 0.8119(8) 1.1563(8) 0.8699(5) 0.145(4) Uani 0.321(5) 1 d PDU . 2
C669 C 0.7610(8) 1.1717(8) 0.8719(5) 0.145(4) Uani 0.321(5) 1 d PDU . 2
C670 C 0.6984(8) 1.1180(9) 0.8607(7) 0.147(3) Uani 0.321(5) 1 d PDU . 2
Cl51 Cl 1.0538(7) 1.1228(7) 0.7932(6) 0.1357(18) Uiso 0.209(3) 1 d PDU A -1
Cl52 Cl 1.1060(6) 1.0596(8) 0.8741(7) 0.1357(18) Uiso 0.209(3) 1 d PDU A -1
C511 C 1.0032(6) 1.0507(7) 0.8217(7) 0.1357(18) Uiso 0.209(3) 1 d PGDU A -1
C512 C 1.0272(7) 1.0213(7) 0.8577(7) 0.1357(18) Uiso 0.209(3) 1 d PGDU A -1
C513 C 0.9848(9) 0.9610(8) 0.8815(10) 0.1357(18) Uiso 0.209(3) 1 d PGDU A -1
H513 H 1.0012 0.9409 0.9062 0.163 Uiso 0.209(3) 1 calc PR A -1
C514 C 0.9185(9) 0.9300(9) 0.8693(13) 0.1357(18) Uiso 0.209(3) 1 d PGDU A -1
H514 H 0.8895 0.8887 0.8856 0.163 Uiso 0.209(3) 1 calc PR A -1
C515 C 0.8945(7) 0.9593(11) 0.8333(13) 0.1357(18) Uiso 0.209(3) 1 d PGDU A -1
H515 H 0.8491 0.9382 0.8250 0.163 Uiso 0.209(3) 1 calc PR A -1
C516 C 0.9369(6) 1.0197(10) 0.8095(11) 0.1357(18) Uiso 0.209(3) 1 d PGDU A -1
H516 H 0.9205 1.0398 0.7848 0.163 Uiso 0.209(3) 1 calc PR A -1
Cl53 Cl 0.9892(11) 0.8943(9) 0.8675(12) 0.1357(18) Uiso 0.125(3) 1 d PDU B -2
Cl54 Cl 1.1132(9) 1.0277(11) 0.8709(12) 0.1357(18) Uiso 0.125(3) 1 d PDU B -2
C521 C 0.9848(9) 0.9605(11) 0.8828(10) 0.1357(18) Uiso 0.125(3) 1 d PGDU B -2
C522 C 1.0413(11) 1.0213(9) 0.8843(11) 0.1357(18) Uiso 0.125(3) 1 d PGDU B -2
C523 C 1.0377(17) 1.0768(12) 0.8972(17) 0.1357(18) Uiso 0.125(3) 1 d PGDU B -2
H523 H 1.0763 1.1183 0.8982 0.163 Uiso 0.125(3) 1 calc PR B -2
C524 C 0.978(2) 1.0714(19) 0.909(2) 0.1357(18) Uiso 0.125(3) 1 d PGDU B -2
H524 H 0.9750 1.1093 0.9173 0.163 Uiso 0.125(3) 1 calc PR B -2
C525 C 0.9210(16) 1.011(2) 0.907(2) 0.1357(18) Uiso 0.125(3) 1 d PGDU B -2
H525 H 0.8799 1.0069 0.9149 0.163 Uiso 0.125(3) 1 calc PR B -2
C526 C 0.9247(11) 0.9551(17) 0.8942(17) 0.1357(18) Uiso 0.125(3) 1 d PGDU B -2
H526 H 0.8860 0.9136 0.8932 0.163 Uiso 0.125(3) 1 calc PR B -2
Cl55 Cl 0.9024(10) 0.8983(8) 0.5431(11) 0.1357(18) Uiso 0.139(2) 1 d PDU C -1
Cl56 Cl 0.9328(10) 1.0384(9) 0.5256(11) 0.1357(18) Uiso 0.139(2) 1 d PDU C -1
C551 C 0.9792(9) 0.9590(9) 0.5448(8) 0.1357(18) Uiso 0.139(2) 1 d PGDU C -1
C552 C 0.9930(9) 1.0230(9) 0.5374(10) 0.1357(18) Uiso 0.139(2) 1 d PGDU C -1
C553 C 1.0573(9) 1.0740(10) 0.5390(17) 0.1357(18) Uiso 0.139(2) 1 d PGDU C -1
H553 H 1.0667 1.1177 0.5339 0.163 Uiso 0.139(2) 1 calc PR C -1
C554 C 1.1078(9) 1.0610(14) 0.548(2) 0.1357(18) Uiso 0.139(2) 1 d PGDU C -1
H554 H 1.1517 1.0958 0.5490 0.163 Uiso 0.139(2) 1 calc PR C -1
C555 C 1.0939(11) 0.9970(16) 0.555(2) 0.1357(18) Uiso 0.139(2) 1 d PGDU C -1
H555 H 1.1284 0.9881 0.5614 0.163 Uiso 0.139(2) 1 calc PR C -1
C556 C 1.0296(11) 0.9460(13) 0.5538(14) 0.1357(18) Uiso 0.139(2) 1 d PGDU C -1
H556 H 1.0202 0.9023 0.5589 0.163 Uiso 0.139(2) 1 calc PR C -1
Cl57 Cl 0.8926(7) 0.9422(7) 0.7108(6) 0.1357(18) Uiso 0.195(2) 1 d PDU D -2
Cl58 Cl 0.8795(7) 0.9177(8) 0.5844(6) 0.1357(18) Uiso 0.195(2) 1 d PDU D -2
C561 C 0.9536(7) 0.9440(7) 0.6748(7) 0.1357(18) Uiso 0.195(2) 1 d PGDU D -2
C562 C 0.9475(7) 0.9326(9) 0.6172(7) 0.1357(18) Uiso 0.195(2) 1 d PGDU D -2
C563 C 0.9985(9) 0.9338(13) 0.5870(9) 0.1357(18) Uiso 0.195(2) 1 d PGDU D -2
H563 H 0.9943 0.9260 0.5477 0.163 Uiso 0.195(2) 1 calc PR D -2
C564 C 1.0555(9) 0.9464(16) 0.6145(11) 0.1357(18) Uiso 0.195(2) 1 d PGDU D -2
H564 H 1.0903 0.9472 0.5939 0.163 Uiso 0.195(2) 1 calc PR D -2
C565 C 1.0616(9) 0.9578(17) 0.6721(12) 0.1357(18) Uiso 0.195(2) 1 d PGDU D -2
H565 H 1.1006 0.9664 0.6909 0.163 Uiso 0.195(2) 1 calc PR D -2
C566 C 1.0106(8) 0.9566(13) 0.7023(9) 0.1357(18) Uiso 0.195(2) 1 d PGDU D -2
H566 H 1.0148 0.9644 0.7417 0.163 Uiso 0.195(2) 1 calc PR D -2

loop_
_atom_site_aniso_label
_atom_site_aniso_U_11
_atom_site_aniso_U_22
_atom_site_aniso_U_33
_atom_site_aniso_U_23
_atom_site_aniso_U_13
_atom_site_aniso_U_12
Mn01 0.0290(3) 0.0247(3) 0.0447(3) -0.0007(3) 0.0010(4) 0.0132(2)
N101 0.0288(13) 0.0251(12) 0.0545(13) 0.0065(19) 0.0066(18) 0.0132(10)
N102 0.039(2) 0.040(2) 0.0524(14) -0.0118(16) -0.0070(14) 0.0213(17)
N103 0.0295(12) 0.0279(13) 0.0521(13) 0.005(2) 0.0034(16) 0.0139(11)
N104 0.042(2) 0.046(2) 0.0496(13) 0.0131(17) 0.0095(15) 0.0298(17)
C101 0.037(2) 0.035(2) 0.0587(15) 0.009(2) 0.0055(19) 0.0219(19)
C102 0.031(2) 0.029(2) 0.0719(18) 0.002(2) 0.001(2) 0.0161(18)
C103 0.045(3) 0.036(3) 0.0728(18) -0.006(2) 0.002(2) 0.027(2)
C104 0.037(2) 0.028(2) 0.0588(15) 0.001(2) 0.0069(18) 0.0168(18)
C105 0.043(2) 0.056(3) 0.0618(18) -0.012(2) -0.0013(19) 0.028(2)
C106 0.045(3) 0.051(3) 0.0528(19) -0.008(2) 0.0009(19) 0.026(2)
C107 0.051(3) 0.071(3) 0.055(2) -0.016(3) -0.003(2) 0.032(2)
C108 0.059(3) 0.082(4) 0.050(2) -0.016(3) -0.009(2) 0.042(3)
C109 0.044(2) 0.045(3) 0.0470(18) -0.008(2) -0.0061(17) 0.023(2)
C110 0.044(2) 0.037(2) 0.0565(17) -0.007(2) -0.0086(17) 0.0236(19)
C111 0.031(2) 0.029(2) 0.0559(15) -0.004(2) -0.0034(16) 0.0153(18)
C112 0.039(2) 0.049(3) 0.0650(18) -0.003(3) -0.0047(19) 0.028(2)
C113 0.051(3) 0.050(3) 0.0631(18) 0.000(3) 0.004(2) 0.039(3)
C114 0.045(2) 0.041(2) 0.0565(14) -0.001(2) 0.0025(17) 0.031(2)
C115 0.042(2) 0.039(2) 0.0562(16) 0.012(2) 0.0106(15) 0.024(2)
C116 0.051(3) 0.064(3) 0.0501(18) 0.017(2) 0.0147(19) 0.040(3)
C117 0.082(4) 0.124(5) 0.0480(19) 0.014(3) 0.015(3) 0.077(4)
C118 0.093(4) 0.122(5) 0.0479(18) 0.028(3) 0.018(3) 0.084(4)
C119 0.069(3) 0.087(4) 0.0512(18) 0.026(3) 0.019(2) 0.060(3)
C120 0.051(3) 0.073(3) 0.0571(17) 0.024(2) 0.0149(19) 0.045(3)
C121 0.070(3) 0.089(3) 0.061(2) 0.023(2) 0.012(2) 0.061(3)
C122 0.075(4) 0.102(3) 0.085(4) 0.033(3) -0.005(3) 0.047(3)
C123 0.077(4) 0.110(3) 0.092(5) 0.029(4) -0.005(3) 0.056(4)
C124 0.105(5) 0.120(4) 0.098(5) 0.011(3) -0.005(3) 0.094(4)
C125 0.117(5) 0.101(3) 0.061(3) 0.016(3) 0.014(3) 0.090(3)
C126 0.087(4) 0.092(3) 0.066(3) 0.023(3) 0.018(2) 0.071(3)
C127 0.052(3) 0.071(3) 0.060(3) -0.013(2) -0.003(2) 0.038(2)
C128 0.071(4) 0.116(5) 0.168(8) -0.084(6) 0.047(4) -0.001(3)
C129 0.070(5) 0.144(5) 0.180(9) -0.085(7) 0.045(5) 0.018(4)
C130 0.078(4) 0.123(4) 0.084(5) -0.043(4) -0.010(3) 0.066(3)
C131 0.145(6) 0.077(3) 0.099(5) -0.009(4) 0.039(5) 0.064(3)
C132 0.105(5) 0.064(2) 0.081(4) -0.009(3) 0.024(4) 0.045(3)
C133 0.066(3) 0.052(2) 0.055(2) -0.011(2) -0.014(2) 0.041(2)
C134 0.091(4) 0.055(3) 0.061(4) -0.011(2) -0.022(3) 0.049(3)
C135 0.113(5) 0.081(3) 0.074(4) -0.014(3) -0.025(3) 0.079(4)
C136 0.098(5) 0.101(4) 0.079(4) -0.020(3) -0.036(3) 0.077(4)
C137 0.089(5) 0.082(3) 0.094(5) -0.026(3) -0.044(3) 0.057(4)
C138 0.066(3) 0.063(3) 0.094(4) -0.027(3) -0.035(3) 0.044(3)
C139 0.043(2) 0.052(2) 0.060(2) 0.006(2) 0.0097(19) 0.029(2)
C140 0.065(3) 0.053(3) 0.067(3) 0.000(2) 0.008(2) 0.036(3)
C141 0.086(4) 0.061(3) 0.063(4) -0.005(2) 0.007(3) 0.049(3)
C142 0.058(3) 0.067(3) 0.086(4) -0.001(3) 0.019(3) 0.035(3)
C143 0.077(4) 0.064(3) 0.084(4) 0.020(3) 0.041(3) 0.039(3)
C144 0.083(4) 0.058(3) 0.071(4) 0.013(2) 0.033(3) 0.040(3)
N201 0.024(2) 0.024(2) 0.029(4) 0.000 0.000 0.0119(10)
N202 0.057(3) 0.057(3) 0.055(7) 0.000 0.000 0.0286(14)
C201 0.027(2) 0.016(2) 0.028(3) 0.0012(19) 0.0056(18) 0.0076(18)
C202 0.030(3) 0.026(3) 0.052(3) -0.007(3) -0.001(3) 0.018(3)
N203 0.029(2) 0.0272(15) 0.045(2) -0.0019(18) -0.006(3) 0.0140(13)
C203 0.024(4) 0.019(3) 0.048(2) -0.004(2) -0.006(4) 0.007(2)
C204 0.027(3) 0.023(3) 0.044(2) 0.0027(19) -0.009(2) 0.008(2)
N204 0.039(3) 0.053(3) 0.045(2) 0.0156(19) 0.005(2) 0.028(3)
C205 0.052(3) 0.056(4) 0.045(2) 0.013(2) -0.011(3) 0.026(3)
C206 0.066(4) 0.069(5) 0.034(3) 0.010(3) -0.002(3) 0.034(4)
N401 0.039(7) 0.039(7) 0.087(15) 0.000 0.000 0.019(3)
N402 0.091(10) 0.091(10) 0.029(11) 0.000 0.000 0.046(5)
C301 0.077(3) 0.085(3) 0.086(6) 0.005(3) -0.009(3) 0.027(3)
C302 0.062(4) 0.105(4) 0.106(6) 0.005(4) -0.015(4) 0.025(3)
C303 0.070(3) 0.076(4) 0.090(5) 0.000(4) 0.007(4) 0.008(3)
C304 0.077(3) 0.067(3) 0.085(6) -0.009(4) 0.012(3) 0.016(3)
C305 0.077(3) 0.072(3) 0.099(8) 0.005(3) 0.022(3) 0.020(2)
C306 0.086(3) 0.084(4) 0.094(5) 0.016(4) -0.001(3) 0.043(3)
C307 0.061(5) 0.102(4) 0.104(4) 0.015(3) -0.014(4) 0.028(4)
C308 0.078(5) 0.071(5) 0.080(4) -0.009(3) 0.003(3) -0.004(3)
C309 0.105(4) 0.087(5) 0.091(4) -0.010(3) 0.027(3) 0.053(3)
C310 0.066(3) 0.057(3) 0.101(5) 0.021(3) 0.036(3) 0.024(2)
C311 0.062(4) 0.046(3) 0.102(5) 0.033(3) 0.036(3) 0.012(3)
C312 0.078(3) 0.032(3) 0.105(5) 0.032(3) 0.019(3) 0.017(2)
C313 0.081(3) 0.088(4) 0.100(5) 0.021(3) -0.005(3) 0.049(3)
C314 0.064(3) 0.106(3) 0.113(4) 0.024(3) -0.016(3) 0.047(3)
C315 0.047(4) 0.095(4) 0.105(4) 0.009(3) -0.021(4) 0.007(3)
C316 0.053(4) 0.074(4) 0.086(3) 0.006(4) 0.001(3) -0.004(3)
C317 0.111(4) 0.048(5) 0.098(3) -0.005(4) 0.022(3) 0.021(4)
C318 0.127(4) 0.053(4) 0.106(4) -0.008(3) 0.027(3) 0.047(4)
C319 0.100(4) 0.085(3) 0.119(5) 0.016(4) 0.018(4) 0.060(3)
C320 0.095(5) 0.084(3) 0.094(5) 0.012(3) 0.041(3) 0.060(3)
C321 0.046(4) 0.100(4) 0.127(4) 0.014(3) 0.033(3) 0.043(3)
C322 0.047(4) 0.061(4) 0.128(5) 0.019(3) 0.028(3) 0.009(3)
C323 0.093(3) 0.027(3) 0.126(5) 0.021(3) 0.005(3) 0.026(3)
C324 0.102(3) 0.057(4) 0.121(4) 0.015(3) -0.008(3) 0.062(3)
C325 0.045(4) 0.111(3) 0.126(4) 0.021(2) -0.001(3) 0.056(3)
C326 0.031(4) 0.113(3) 0.118(3) 0.020(3) 0.001(4) 0.033(3)
C327 0.041(3) 0.051(4) 0.085(3) 0.003(3) 0.005(3) -0.011(3)
C328 0.074(4) 0.022(3) 0.092(3) -0.003(3) 0.009(2) -0.003(3)
C329 0.134(4) 0.073(5) 0.123(4) 0.015(4) 0.026(3) 0.077(4)
C330 0.115(4) 0.092(4) 0.118(4) 0.013(3) 0.021(3) 0.083(3)
C331 0.100(6) 0.116(3) 0.138(4) 0.008(3) -0.001(4) 0.084(4)
C332 0.036(4) 0.117(3) 0.137(4) 0.011(3) 0.015(4) 0.045(3)
C333 0.051(4) 0.044(4) 0.134(4) 0.014(3) 0.013(4) -0.002(3)
C334 0.077(4) 0.023(4) 0.139(4) 0.008(4) 0.004(3) 0.006(3)
C335 0.103(4) 0.065(4) 0.123(4) 0.005(3) -0.011(2) 0.074(3)
C336 0.079(4) 0.112(4) 0.132(4) 0.008(3) -0.002(4) 0.081(3)
C337 0.009(3) 0.091(4) 0.109(3) 0.011(2) 0.010(3) 0.017(3)
C338 0.015(3) 0.060(3) 0.086(3) 0.011(3) 0.013(2) -0.006(3)
C339 0.083(3) 0.020(3) 0.106(3) 0.005(3) 0.004(3) 0.015(3)
C340 0.100(3) 0.047(4) 0.117(3) 0.006(3) 0.007(3) 0.048(3)
C341 0.084(4) 0.074(4) 0.144(5) -0.003(3) -0.010(3) 0.063(3)
C342 0.075(4) 0.094(4) 0.136(4) 0.003(3) -0.013(3) 0.065(3)
C343 0.013(2) 0.104(4) 0.140(4) 0.005(3) -0.004(4) 0.018(3)
C344 0.021(3) 0.052(3) 0.139(3) 0.015(4) 0.004(4) -0.024(2)
C345 0.093(3) 0.023(3) 0.133(3) 0.006(4) -0.005(3) 0.024(3)
C346 0.109(3) 0.054(4) 0.124(4) 0.001(3) -0.012(3) 0.062(3)
C347 0.083(4) 0.099(3) 0.129(4) 0.000(3) 0.002(3) 0.073(3)
C348 0.048(4) 0.098(3) 0.125(5) -0.001(2) 0.006(3) 0.048(3)
C349 0.049(4) 0.063(4) 0.083(4) 0.006(3) 0.005(3) 0.013(3)
C350 0.067(3) 0.048(4) 0.088(4) 0.012(3) 0.001(3) 0.019(3)
C351 0.075(3) 0.051(4) 0.096(5) 0.009(3) -0.008(3) 0.030(3)
C352 0.077(3) 0.068(3) 0.118(5) 0.004(3) -0.020(3) 0.046(3)
C353 0.050(3) 0.095(3) 0.139(4) 0.000(3) -0.023(3) 0.053(3)
C354 0.025(3) 0.091(3) 0.136(4) -0.002(3) -0.027(4) 0.020(3)
C355 0.058(4) 0.053(4) 0.134(4) -0.008(3) -0.028(4) 0.004(4)
C356 0.076(4) 0.046(5) 0.144(4) -0.011(4) -0.026(3) 0.013(4)
C357 0.109(3) 0.063(4) 0.120(4) -0.009(4) -0.009(3) 0.064(3)
C358 0.105(4) 0.076(4) 0.131(5) -0.008(3) -0.002(3) 0.065(3)
C359 0.091(6) 0.077(3) 0.120(6) -0.002(3) -0.010(5) 0.040(3)
C360 0.065(4) 0.074(4) 0.094(5) -0.005(3) 0.000(4) 0.031(3)
C361 0.070(3) 0.067(3) 0.081(6) 0.000(3) -0.003(3) 0.027(2)
C362 0.063(3) 0.076(3) 0.123(5) 0.004(3) -0.023(3) 0.044(3)
C363 0.048(4) 0.052(4) 0.118(4) -0.020(3) -0.043(3) -0.002(3)
C364 0.108(4) 0.049(4) 0.113(4) -0.023(3) -0.028(3) 0.046(4)
C365 0.084(4) 0.079(3) 0.102(5) -0.013(3) 0.002(3) 0.049(3)
C366 0.090(3) 0.076(3) 0.104(7) -0.018(4) -0.011(3) 0.047(3)
C367 0.071(3) 0.071(3) 0.124(9) -0.015(3) -0.014(3) 0.036(2)
C368 0.062(3) 0.069(3) 0.105(6) -0.007(3) -0.025(4) 0.030(3)
C369 0.070(4) 0.067(3) 0.106(5) -0.013(4) -0.039(3) 0.029(3)
C370 0.088(4) 0.077(4) 0.139(7) 0.003(5) -0.024(4) 0.044(3)
C601 0.108(4) 0.109(5) 0.108(7) 0.007(4) -0.007(3) 0.052(4)
C602 0.107(5) 0.111(5) 0.101(14) 0.010(4) -0.004(4) 0.054(4)
C603 0.108(4) 0.109(5) 0.108(7) 0.007(4) -0.007(3) 0.052(4)
C604 0.107(4) 0.105(5) 0.133(7) 0.014(5) -0.002(4) 0.048(4)
C605 0.107(4) 0.105(5) 0.133(7) 0.014(5) -0.002(4) 0.048(4)
C606 0.106(4) 0.111(4) 0.137(5) 0.012(3) -0.002(3) 0.056(3)
C607 0.105(5) 0.114(6) 0.121(12) 0.018(8) 0.003(6) 0.060(5)
C608 0.106(4) 0.111(4) 0.137(5) 0.012(3) -0.002(3) 0.056(3)
C609 0.098(5) 0.088(6) 0.144(5) 0.015(4) -0.001(4) 0.033(5)
C610 0.098(5) 0.088(6) 0.144(5) 0.015(4) -0.001(4) 0.033(5)
C611 0.111(4) 0.112(4) 0.146(4) 0.010(4) -0.005(3) 0.056(3)
C612 0.094(4) 0.111(4) 0.152(5) 0.010(3) -0.003(3) 0.067(3)
C613 0.102(4) 0.111(4) 0.139(4) 0.013(3) 0.000(3) 0.058(3)
C614 0.103(4) 0.109(5) 0.104(6) 0.007(4) -0.005(4) 0.056(4)
C615 0.103(4) 0.109(5) 0.104(6) 0.007(4) -0.005(4) 0.056(4)
C616 0.102(4) 0.111(4) 0.139(4) 0.013(3) 0.000(3) 0.058(3)
C617 0.094(4) 0.111(4) 0.152(5) 0.010(3) -0.003(3) 0.067(3)
C618 0.111(4) 0.112(4) 0.146(4) 0.010(4) -0.005(3) 0.056(3)
C619 0.105(5) 0.094(7) 0.146(5) 0.011(5) -0.006(4) 0.037(6)
C620 0.105(5) 0.094(7) 0.146(5) 0.011(5) -0.006(4) 0.037(6)
C621 0.115(5) 0.106(6) 0.146(5) 0.010(4) -0.007(4) 0.046(5)
C622 0.123(4) 0.121(5) 0.146(4) 0.008(3) -0.007(3) 0.064(4)
C623 0.093(4) 0.118(4) 0.154(4) 0.013(3) -0.001(3) 0.079(4)
C624 0.091(4) 0.116(4) 0.154(5) 0.020(3) 0.006(3) 0.074(3)
C625 0.101(5) 0.102(7) 0.116(5) 0.010(5) -0.001(4) 0.049(6)
C626 0.101(5) 0.102(7) 0.116(5) 0.010(5) -0.001(4) 0.049(6)
C627 0.091(4) 0.116(4) 0.154(5) 0.020(3) 0.006(3) 0.074(3)
C628 0.093(4) 0.118(4) 0.154(4) 0.013(3) -0.001(3) 0.079(4)
C629 0.123(4) 0.121(5) 0.146(4) 0.008(3) -0.007(3) 0.064(4)
C630 0.115(5) 0.106(6) 0.146(5) 0.010(4) -0.007(4) 0.046(5)
C631 0.123(6) 0.107(8) 0.145(5) -0.009(4) -0.022(4) 0.049(6)
C632 0.123(6) 0.107(8) 0.145(5) -0.009(4) -0.022(4) 0.049(6)
C633 0.123(5) 0.130(4) 0.147(4) 0.011(3) -0.005(3) 0.076(4)
C634 0.098(5) 0.128(4) 0.154(4) 0.011(3) -0.005(3) 0.097(4)
C635 0.106(4) 0.119(5) 0.137(4) 0.014(3) 0.001(3) 0.068(4)
C636 0.090(4) 0.079(5) 0.117(5) 0.014(4) 0.001(4) 0.030(5)
C637 0.090(4) 0.079(5) 0.117(5) 0.014(4) 0.001(4) 0.030(5)
C638 0.106(4) 0.119(5) 0.137(4) 0.014(3) 0.001(3) 0.068(4)
C639 0.098(5) 0.128(4) 0.154(4) 0.011(3) -0.005(3) 0.097(4)
C640 0.123(5) 0.130(4) 0.147(4) 0.011(3) -0.005(3) 0.076(4)
C641 0.135(4) 0.129(5) 0.145(4) 0.002(3) -0.013(3) 0.066(4)
C642 0.134(4) 0.126(5) 0.135(7) -0.011(5) -0.024(4) 0.062(4)
C643 0.134(4) 0.126(5) 0.135(7) -0.011(5) -0.024(4) 0.062(4)
C644 0.135(4) 0.129(5) 0.145(4) 0.002(3) -0.013(3) 0.066(4)
C645 0.132(5) 0.126(4) 0.148(4) 0.002(3) -0.012(3) 0.066(4)
C646 0.114(4) 0.126(4) 0.145(4) 0.001(3) -0.013(3) 0.082(4)
C647 0.090(6) 0.079(7) 0.125(5) 0.025(4) 0.010(3) 0.028(6)
C648 0.090(6) 0.079(7) 0.125(5) 0.025(4) 0.010(3) 0.028(6)
C649 0.114(4) 0.126(4) 0.145(4) 0.001(3) -0.013(3) 0.082(4)
C650 0.132(5) 0.126(4) 0.148(4) 0.002(3) -0.012(3) 0.066(4)
C651 0.148(5) 0.133(4) 0.143(4) 0.005(3) -0.012(3) 0.060(4)
C652 0.145(4) 0.134(4) 0.137(5) 0.001(3) -0.014(3) 0.067(3)
C653 0.149(5) 0.145(6) 0.139(7) -0.002(5) -0.017(5) 0.078(5)
C654 0.149(5) 0.145(6) 0.139(7) -0.002(5) -0.017(5) 0.078(5)
C655 0.145(4) 0.134(4) 0.137(5) 0.001(3) -0.014(3) 0.067(3)
C656 0.148(5) 0.133(4) 0.143(4) 0.005(3) -0.012(3) 0.060(4)
C657 0.130(4) 0.131(4) 0.134(4) 0.004(3) -0.009(3) 0.075(4)
C658 0.118(5) 0.110(6) 0.119(5) 0.032(5) 0.013(4) 0.057(5)
C659 0.118(5) 0.110(6) 0.119(5) 0.032(5) 0.013(4) 0.057(5)
C660 0.130(4) 0.131(4) 0.134(4) 0.004(3) -0.009(3) 0.075(4)
C661 0.144(5) 0.136(4) 0.138(5) 0.003(3) -0.013(3) 0.069(4)
C662 0.154(5) 0.152(6) 0.144(6) 0.008(5) -0.009(4) 0.083(5)
C663 0.154(5) 0.152(6) 0.144(6) 0.008(5) -0.009(4) 0.083(5)
C664 0.144(5) 0.136(4) 0.138(5) 0.003(3) -0.013(3) 0.069(4)
C665 0.136(8) 0.138(11) 0.131(6) 0.005(8) -0.008(7) 0.081(9)
C666 0.149(5) 0.142(7) 0.133(11) 0.004(8) -0.010(7) 0.075(5)
C667 0.154(5) 0.150(6) 0.142(6) -0.013(5) -0.026(5) 0.081(4)
C668 0.150(5) 0.145(5) 0.147(9) 0.000(4) -0.015(4) 0.078(4)
C669 0.150(5) 0.145(5) 0.147(9) 0.000(4) -0.015(4) 0.078(4)
C670 0.154(5) 0.150(6) 0.142(6) -0.013(5) -0.026(5) 0.081(4)

loop_
_atom_type_symbol
_atom_type_description
_atom_type_scat_dispersion_real
_atom_type_scat_dispersion_imag
_atom_type_scat_source
C C 0.0033 0.0016 'International Tables Vol C Tables 4.2.6.8 and 6.1.1.4'
H H 0.0000 0.0000 'International Tables Vol C Tables 4.2.6.8 and 6.1.1.4'
N N 0.0061 0.0033 'International Tables Vol C Tables 4.2.6.8 and 6.1.1.4'
Cl Cl 0.1484 0.1585 'International Tables Vol C Tables 4.2.6.8 and 6.1.1.4'
Mn Mn 0.3368 0.7283 'International Tables Vol C Tables 4.2.6.8 and 6.1.1.4'

loop_
_geom_angle_atom_site_label_1
_geom_angle_atom_site_label_2
_geom_angle_atom_site_label_3
_geom_angle
_geom_angle_site_symmetry_1
_geom_angle_site_symmetry_3
N102 Mn01 N104 150.15(17) . .
N102 Mn01 N103 86.10(17) . .
N104 Mn01 N103 87.30(17) . .
N102 Mn01 N101 86.65(18) . .
N104 Mn01 N101 86.95(17) . .
N103 Mn01 N101 154.58(11) . .
N102 Mn01 N203 111.2(3) . .
N104 Mn01 N203 98.4(3) . .
N103 Mn01 N203 96.9(3) . .
N101 Mn01 N203 108.4(3) . .
N102 Mn01 N403 103.5(3) . .
N104 Mn01 N403 106.2(3) . .
N103 Mn01 N403 97.2(6) . .
N101 Mn01 N403 108.2(6) . .
N203 Mn01 N403 7.8(4) . .
C104 N101 C101 107.2(3) . .
C104 N101 Mn01 127.1(4) . .
C101 N101 Mn01 125.2(3) . .
C109 N102 C106 106.7(5) . .
C109 N102 Mn01 126.0(3) . .
C106 N102 Mn01 125.6(3) . .
C111 N103 C114 107.6(3) . .
C111 N103 Mn01 126.9(4) . .
C114 N103 Mn01 125.4(4) . .
C119 N104 C116 107.3(5) . .
C119 N104 Mn01 125.0(3) . .
C116 N104 Mn01 126.4(3) . .
C120 C101 N101 126.1(4) . .
C120 C101 C102 125.8(5) . .
N101 C101 C102 108.1(5) . .
C103 C102 C101 108.4(5) . .
C102 C103 C104 105.7(5) . .
N101 C104 C105 124.8(5) . .
N101 C104 C103 110.4(5) . .
C105 C104 C103 124.5(5) . .
C106 C105 C104 126.6(5) . .
C106 C105 C127 118.1(5) . .
C104 C105 C127 115.1(5) . .
N102 C106 C107 108.7(5) . .
N102 C106 C105 125.2(5) . .
C107 C106 C105 126.1(5) . .
C108 C107 C106 108.6(5) . .
C107 C108 C109 106.6(5) . .
N102 C109 C110 126.1(5) . .
N102 C109 C108 109.4(5) . .
C110 C109 C108 124.2(5) . .
C109 C110 C111 125.4(5) . .
C109 C110 C133 118.7(5) . .
C111 C110 C133 115.8(4) . .
N103 C111 C110 125.3(4) . .
N103 C111 C112 109.0(5) . .
C110 C111 C112 125.2(5) . .
C113 C112 C111 106.8(5) . .
C112 C113 C114 108.7(5) . .
N103 C114 C115 127.5(4) . .
N103 C114 C113 107.8(5) . .
C115 C114 C113 124.7(5) . .
C114 C115 C116 125.7(5) . .
C114 C115 C139 117.6(4) . .
C116 C115 C139 116.4(5) . .
N104 C116 C115 124.9(5) . .
N104 C116 C117 109.5(5) . .
C115 C116 C117 125.6(5) . .
C118 C117 C116 107.3(5) . .
C117 C118 C119 106.5(5) . .
N104 C119 C120 126.4(5) . .
N104 C119 C118 109.3(5) . .
C120 C119 C118 124.1(5) . .
C101 C120 C119 126.1(5) . .
C101 C120 C121 117.3(4) . .
C119 C120 C121 116.5(5) . .
C122 C121 C126 120.0 . .
C122 C121 C120 121.7(4) . .
C126 C121 C120 118.3(4) . .
C123 C122 C121 120.0 . .
C122 C123 C124 120.0 . .
C123 C124 C125 120.0 . .
C126 C125 C124 120.0 . .
C125 C126 C121 120.0 . .
C128 C127 C132 120.0 . .
C128 C127 C105 120.2(3) . .
C132 C127 C105 119.8(3) . .
C127 C128 C129 120.0 . .
C130 C129 C128 120.0 . .
C129 C130 C131 120.0 . .
C130 C131 C132 120.0 . .
C131 C132 C127 120.0 . .
C134 C133 C138 120.0 . .
C134 C133 C110 120.5(3) . .
C138 C133 C110 119.5(3) . .
C135 C134 C133 120.0 . .
C134 C135 C136 120.0 . .
C137 C136 C135 120.0 . .
C138 C137 C136 120.0 . .
C137 C138 C133 120.0 . .
C140 C139 C144 120.0 . .
C140 C139 C115 119.6(3) . .
C144 C139 C115 120.4(3) . .
C141 C140 C139 120.0 . .
C142 C141 C140 120.0 . .
C141 C142 C143 120.0 . .
C144 C143 C142 120.0 . .
C143 C144 C139 120.0 . .
C201 N201 C201 110.4(4) 3_665 .
C201 N201 C201 110.4(4) 3_665 4_565
C201 N201 C201 110.4(4) . 4_565
C206 N202 C206 110.6(5) 3_665 4_565
C206 N202 C206 110.6(5) 3_665 .
C206 N202 C206 110.6(5) 4_565 .
N201 C201 C202 111.9(7) . .
N203 C202 C201 113.8(11) . .
C202 N203 C203 114.7(11) . .
C202 N203 Mn01 121.2(9) . .
C203 N203 Mn01 122.4(7) . .
N203 C203 C204 123.5(8) . .
N204 C204 C203 119.0(7) . .
C204 N204 C205 117.5(6) . .
N204 C205 C206 108.6(7) . .
N202 C206 C205 107.0(6) . .
C401 N401 C401 110.9(14) 3_665 .
C401 N401 C401 110.9(14) 3_665 4_565
C401 N401 C401 110.9(14) . 4_565
C406 N402 C406 106.5(17) 3_665 4_565
C406 N402 C406 106.5(17) 3_665 .
C406 N402 C406 106.5(17) 4_565 .
C402 C401 N401 110(3) . .
C401 C402 N403 117(3) . .
C402 N403 C403 123(2) . .
C402 N403 Mn01 123.4(16) . .
C403 N403 Mn01 108.5(16) . .
C404 C403 N403 123(3) . .
N404 C404 C403 114(3) . .
C404 N404 C405 120(3) . .
C406 C405 N404 123(4) . .
N402 C406 C405 113(3) . .
C2S C1S C6S 120.0 . .
C2S C1S Cl1 120.00(18) . .
C6S C1S Cl1 120.00(18) . .
C1S C2S C3S 120.0 . .
C1S C2S Cl2 120.01(18) . .
C3S C2S Cl2 119.99(18) . .
C2S C3S C4S 120.0 . .
C5S C4S C3S 120.0 . .
C4S C5S C6S 120.0 . .
C5S C6S C1S 120.0 . .
C12S C11S C16S 120.0 . .
C12S C11S Cl3 119.97(18) . .
C16S C11S Cl3 120.03(18) . .
C13S C12S C11S 120.0 . .
C13S C12S Cl4 120.02(18) . .
C11S C12S Cl4 119.98(18) . .
C12S C13S C14S 120.0 . .
C13S C14S C15S 120.0 . .
C16S C15S C14S 120.0 . .
C15S C16S C11S 120.0 . .
C306 C301 C305 120.0(11) . .
C306 C301 C302 118.4(11) . .
C305 C301 C302 104.6(10) . .
C307 C302 C303 116.1(12) . .
C307 C302 C301 121.3(12) . .
C303 C302 C301 108.2(10) . .
C308 C303 C304 121.7(13) . .
C308 C303 C302 121.9(12) . .
C304 C303 C302 105.7(9) . .
C303 C304 C305 110.3(11) . .
C303 C304 C309 120.0(11) . .
C305 C304 C309 115.8(10) . .
C301 C305 C310 120.7(11) . .
C301 C305 C304 110.9(10) . .
C310 C305 C304 116.8(11) . .
C313 C306 C301 118.8(10) . .
C313 C306 C312 111.6(11) . .
C301 C306 C312 118.0(11) . .
C302 C307 C315 126.0(14) . .
C302 C307 C314 120.7(12) . .
C315 C307 C314 103.9(11) . .
C303 C308 C317 121.4(11) . .
C303 C308 C316 119.5(13) . .
C317 C308 C316 104.4(10) . .
C319 C309 C304 122.6(11) . .
C319 C309 C318 110.0(12) . .
C304 C309 C318 113.5(10) . .
C305 C310 C311 120.8(10) . .
C305 C310 C320 121.1(10) . .
C311 C310 C320 106.0(11) . .
C312 C311 C310 118.5(10) . .
C312 C311 C322 117.2(11) . .
C310 C311 C322 112.0(10) . .
C311 C312 C306 121.8(10) . .
C311 C312 C323 123.6(11) . .
C306 C312 C323 105.7(9) . .
C314 C313 C306 122.5(12) . .
C314 C313 C324 118.0(12) . .
C306 C313 C324 110.9(10) . .
C313 C314 C325 118.9(12) . .
C313 C314 C307 117.8(11) . .
C325 C314 C307 109.0(10) . .
C316 C315 C326 117.5(11) . .
C316 C315 C307 119.3(12) . .
C326 C315 C307 110.5(11) . .
C315 C316 C327 123.1(12) . .
C315 C316 C308 117.0(11) . .
C327 C316 C308 110.9(11) . .
C318 C317 C308 119.9(12) . .
C318 C317 C328 123.0(13) . .
C308 C317 C328 108.4(11) . .
C317 C318 C309 123.3(13) . .
C317 C318 C329 115.7(11) . .
C309 C318 C329 108.4(11) . .
C320 C319 C309 123.7(13) . .
C320 C319 C330 120.7(13) . .
C309 C319 C330 106.6(12) . .
C319 C320 C310 119.9(12) . .
C319 C320 C321 122.9(12) . .
C310 C320 C321 108.5(9) . .
C332 C321 C322 121.9(13) . .
C332 C321 C320 121.3(11) . .
C322 C321 C320 105.1(10) . .
C311 C322 C321 108.2(10) . .
C311 C322 C333 119.9(11) . .
C321 C322 C333 122.8(12) . .
C334 C323 C312 113.1(11) . .
C334 C323 C324 125.8(13) . .
C312 C323 C324 106.4(9) . .
C335 C324 C313 123.1(12) . .
C335 C324 C323 123.8(12) . .
C313 C324 C323 104.8(10) . .
C336 C325 C314 126.3(11) . .
C336 C325 C326 115.6(11) . .
C314 C325 C326 109.1(12) . .
C337 C326 C315 119.4(11) . .
C337 C326 C325 124.4(12) . .
C315 C326 C325 107.5(11) . .
C328 C327 C316 107.3(9) . .
C328 C327 C338 125.4(9) . .
C316 C327 C338 118.3(11) . .
C339 C328 C327 119.9(9) . .
C339 C328 C317 121.9(11) . .
C327 C328 C317 108.8(10) . .
C340 C329 C330 134.4(14) . .
C340 C329 C318 119.1(12) . .
C330 C329 C318 99.7(11) . .
C329 C330 C331 118.3(12) . .
C329 C330 C319 114.4(12) . .
C331 C330 C319 112.8(11) . .
C330 C331 C332 127.6(12) . .
C330 C331 C342 110.8(12) . .
C332 C331 C342 115.6(12) . .
C321 C332 C343 114.4(13) . .
C321 C332 C331 114.7(12) . .
C343 C332 C331 121.9(12) . .
C334 C333 C344 123.4(13) . .
C334 C333 C322 115.5(12) . .
C344 C333 C322 111.6(11) . .
C323 C334 C333 130.4(13) . .
C323 C334 C345 108.6(11) . .
C333 C334 C345 114.5(12) . .
C324 C335 C346 113.6(11) . .
C324 C335 C336 121.6(12) . .
C346 C335 C336 116.2(10) . .
C347 C336 C325 124.9(12) . .
C347 C336 C335 118.0(12) . .
C325 C336 C335 111.8(11) . .
C338 C337 C326 124.5(10) . .
C338 C337 C348 115.8(9) . .
C326 C337 C348 112.3(11) . .
C337 C338 C349 122.5(9) . .
C337 C338 C327 116.7(9) . .
C349 C338 C327 113.1(9) . .
C328 C339 C340 114.9(10) . .
C328 C339 C350 119.2(9) . .
C340 C339 C350 118.5(9) . .
C329 C340 C339 124.8(12) . .
C329 C340 C341 111.9(12) . .
C339 C340 C341 114.5(10) . .
C352 C341 C340 123.0(11) . .
C352 C341 C342 108.4(11) . .
C340 C341 C342 119.1(12) . .
C353 C342 C341 105.8(12) . .
C353 C342 C331 122.4(12) . .
C341 C342 C331 122.5(12) . .
C344 C343 C332 126.3(14) . .
C344 C343 C354 102.2(12) . .
C332 C343 C354 124.1(12) . .
C343 C344 C333 121.5(13) . .
C343 C344 C355 109.0(13) . .
C333 C344 C355 121.3(10) . .
C356 C345 C346 110.8(13) . .
C356 C345 C334 118.1(10) . .
C346 C345 C334 120.5(11) . .
C357 C346 C345 107.8(11) . .
C357 C346 C335 121.1(11) . .
C345 C346 C335 124.4(11) . .
C336 C347 C358 123.9(13) . .
C336 C347 C348 118.8(12) . .
C358 C347 C348 109.1(11) . .
C347 C348 C359 105.8(10) . .
C347 C348 C337 121.8(11) . .
C359 C348 C337 120.5(10) . .
C360 C349 C338 118.3(10) . .
C360 C349 C350 109.2(9) . .
C338 C349 C350 123.1(9) . .
C351 C350 C349 111.3(9) . .
C351 C350 C339 121.2(10) . .
C349 C350 C339 117.8(9) . .
C352 C351 C350 120.7(11) . .
C352 C351 C361 119.9(9) . .
C350 C351 C361 110.0(9) . .
C351 C352 C341 121.8(11) . .
C351 C352 C362 115.4(10) . .
C341 C352 C362 111.3(11) . .
C362 C353 C342 113.1(10) . .
C362 C353 C354 113.7(10) . .
C342 C353 C354 118.2(11) . .
C343 C354 C363 117.5(10) . .
C343 C354 C353 116.9(11) . .
C363 C354 C353 114.1(11) . .
C356 C355 C363 121.1(14) . .
C356 C355 C344 116.5(13) . .
C363 C355 C344 113.9(12) . .
C355 C356 C345 125.5(15) . .
C355 C356 C364 114.2(12) . .
C345 C356 C364 107.8(11) . .
C346 C357 C358 119.4(12) . .
C346 C357 C364 113.0(12) . .
C358 C357 C364 115.0(11) . .
C347 C358 C357 120.5(13) . .
C347 C358 C365 110.4(10) . .
C357 C358 C365 116.1(11) . .
C360 C359 C365 124.4(12) . .
C360 C359 C348 116.1(12) . .
C365 C359 C348 111.8(11) . .
C359 C360 C349 126.5(12) . .
C359 C360 C361 117.5(10) . .
C349 C360 C361 104.8(9) . .
C367 C361 C351 125.0(10) . .
C367 C361 C360 116.4(9) . .
C351 C361 C360 104.4(8) . .
C368 C362 C353 127.1(11) . .
C368 C362 C352 119.9(10) . .
C353 C362 C352 101.3(10) . .
C369 C363 C355 122.7(12) . .
C369 C363 C354 126.4(10) . .
C355 C363 C354 97.3(12) . .
C370 C364 C357 124.2(12) . .
C370 C364 C356 126.4(11) . .
C357 C364 C356 100.3(12) . .
C366 C365 C359 119.5(10) . .
C366 C365 C358 122.4(11) . .
C359 C365 C358 102.6(10) . .
C365 C366 C370 123.1(12) . .
C365 C366 C367 120.9(10) . .
C370 C366 C367 105.5(10) . .
C361 C367 C368 116.2(10) . .
C361 C367 C366 121.2(10) . .
C368 C367 C366 110.0(10) . .
C362 C368 C369 124.2(13) . .
C362 C368 C367 123.4(10) . .
C369 C368 C367 101.6(9) . .
C363 C369 C370 121.4(12) . .
C363 C369 C368 114.3(11) . .
C370 C369 C368 113.8(11) . .
C366 C370 C364 118.8(12) . .
C366 C370 C369 108.8(11) . .
C364 C370 C369 113.9(13) . .
C606 C601 C605 120.1(11) . .
C606 C601 C602 118.3(11) . .
C605 C601 C602 104.6(10) . .
C607 C602 C603 116.1(12) . .
C607 C602 C601 121.3(13) . .
C603 C602 C601 108.2(10) . .
C608 C603 C604 121.6(13) . .
C608 C603 C602 121.9(12) . .
C604 C603 C602 105.7(10) . .
C603 C604 C605 110.3(11) . .
C603 C604 C609 120.0(11) . .
C605 C604 C609 115.9(10) . .
C601 C605 C610 120.7(11) . .
C601 C605 C604 111.0(10) . .
C610 C605 C604 116.8(11) . .
C613 C606 C601 118.9(10) . .
C613 C606 C612 111.5(11) . .
C601 C606 C612 117.9(11) . .
C602 C607 C615 126.0(14) . .
C602 C607 C614 120.8(12) . .
C615 C607 C614 104.0(12) . .
C603 C608 C617 121.5(11) . .
C603 C608 C616 119.6(13) . .
C617 C608 C616 104.4(10) . .
C619 C609 C604 122.5(12) . .
C619 C609 C618 110.0(12) . .
C604 C609 C618 113.5(10) . .
C605 C610 C611 120.8(10) . .
C605 C610 C620 121.1(10) . .
C611 C610 C620 106.0(11) . .
C612 C611 C610 118.5(10) . .
C612 C611 C622 117.2(11) . .
C610 C611 C622 112.0(10) . .
C611 C612 C606 121.8(10) . .
C611 C612 C623 123.6(11) . .
C606 C612 C623 105.7(10) . .
C614 C613 C606 122.4(12) . .
C614 C613 C624 118.0(12) . .
C606 C613 C624 110.9(10) . .
C613 C614 C625 118.9(12) . .
C613 C614 C607 117.8(11) . .
C625 C614 C607 109.0(10) . .
C616 C615 C626 117.5(11) . .
C616 C615 C607 119.3(12) . .
C626 C615 C607 110.5(11) . .
C615 C616 C627 123.1(12) . .
C615 C616 C608 117.0(11) . .
C627 C616 C608 110.9(11) . .
C618 C617 C608 119.9(12) . .
C618 C617 C628 123.0(13) . .
C608 C617 C628 108.4(11) . .
C617 C618 C609 123.3(13) . .
C617 C618 C629 115.7(12) . .
C609 C618 C629 108.4(11) . .
C620 C619 C609 123.7(13) . .
C620 C619 C630 120.7(13) . .
C609 C619 C630 106.5(12) . .
C619 C620 C610 119.9(12) . .
C619 C620 C621 122.9(12) . .
C610 C620 C621 108.5(9) . .
C632 C621 C622 121.9(13) . .
C632 C621 C620 121.3(11) . .
C622 C621 C620 105.1(10) . .
C611 C622 C621 108.2(10) . .
C611 C622 C633 119.9(11) . .
C621 C622 C633 122.9(12) . .
C634 C623 C612 113.1(11) . .
C634 C623 C624 125.9(13) . .
C612 C623 C624 106.4(9) . .
C635 C624 C613 123.1(12) . .
C635 C624 C623 123.7(12) . .
C613 C624 C623 104.8(10) . .
C636 C625 C614 126.3(11) . .
C636 C625 C626 115.6(11) . .
C614 C625 C626 109.1(12) . .
C637 C626 C615 119.4(11) . .
C637 C626 C625 124.3(12) . .
C615 C626 C625 107.5(11) . .
C628 C627 C616 107.3(10) . .
C628 C627 C638 125.3(9) . .
C616 C627 C638 118.3(11) . .
C639 C628 C627 119.8(9) . .
C639 C628 C617 121.8(11) . .
C627 C628 C617 108.8(10) . .
C640 C629 C630 134.5(14) . .
C640 C629 C618 119.1(12) . .
C630 C629 C618 99.6(11) . .
C629 C630 C631 118.4(12) . .
C629 C630 C619 114.4(12) . .
C631 C630 C619 112.8(11) . .
C630 C631 C632 127.6(12) . .
C630 C631 C642 110.7(12) . .
C632 C631 C642 115.6(12) . .
C621 C632 C643 114.4(13) . .
C621 C632 C631 114.7(12) . .
C643 C632 C631 122.0(12) . .
C634 C633 C644 123.3(13) . .
C634 C633 C622 115.4(12) . .
C644 C633 C622 111.5(11) . .
C623 C634 C633 130.4(13) . .
C623 C634 C645 108.5(11) . .
C633 C634 C645 114.5(12) . .
C624 C635 C646 113.5(11) . .
C624 C635 C636 121.6(12) . .
C646 C635 C636 116.2(10) . .
C647 C636 C625 124.9(12) . .
C647 C636 C635 118.0(12) . .
C625 C636 C635 111.8(11) . .
C638 C637 C626 124.5(10) . .
C638 C637 C648 115.8(9) . .
C626 C637 C648 112.3(11) . .
C637 C638 C649 122.5(10) . .
C637 C638 C627 116.8(10) . .
C649 C638 C627 113.1(9) . .
C628 C639 C640 115.0(10) . .
C628 C639 C650 119.3(10) . .
C640 C639 C650 118.6(9) . .
C629 C640 C639 124.7(12) . .
C629 C640 C641 111.8(12) . .
C639 C640 C641 114.5(10) . .
C652 C641 C640 123.0(11) . .
C652 C641 C642 108.4(11) . .
C640 C641 C642 119.1(12) . .
C653 C642 C641 105.8(12) . .
C653 C642 C631 122.3(12) . .
C641 C642 C631 122.5(12) . .
C644 C643 C632 126.3(14) . .
C644 C643 C654 102.2(12) . .
C632 C643 C654 124.1(12) . .
C643 C644 C633 121.6(14) . .
C643 C644 C655 109.0(13) . .
C633 C644 C655 121.3(10) . .
C646 C645 C656 110.8(13) . .
C646 C645 C634 120.5(12) . .
C656 C645 C634 118.1(10) . .
C657 C646 C645 107.8(11) . .
C657 C646 C635 121.0(11) . .
C645 C646 C635 124.4(12) . .
C636 C647 C658 123.9(13) . .
C636 C647 C648 118.8(13) . .
C658 C647 C648 109.2(11) . .
C647 C648 C659 105.8(10) . .
C647 C648 C637 121.9(11) . .
C659 C648 C637 120.5(10) . .
C660 C649 C638 118.3(10) . .
C660 C649 C650 109.2(9) . .
C638 C649 C650 123.1(10) . .
C651 C650 C649 111.3(9) . .
C651 C650 C639 121.3(10) . .
C649 C650 C639 117.7(10) . .
C652 C651 C650 120.6(11) . .
C652 C651 C661 119.9(9) . .
C650 C651 C661 110.1(9) . .
C651 C652 C641 121.8(11) . .
C651 C652 C662 115.3(10) . .
C641 C652 C662 111.3(11) . .
C662 C653 C642 113.1(10) . .
C662 C653 C654 113.6(10) . .
C642 C653 C654 118.2(11) . .
C643 C654 C663 117.5(10) . .
C643 C654 C653 116.9(11) . .
C663 C654 C653 114.2(11) . .
C656 C655 C663 121.1(14) . .
C656 C655 C644 116.5(13) . .
C663 C655 C644 113.8(12) . .
C655 C656 C645 125.5(15) . .
C655 C656 C664 114.1(12) . .
C645 C656 C664 107.7(11) . .
C646 C657 C658 119.4(12) . .
C646 C657 C664 113.0(12) . .
C658 C657 C664 114.9(11) . .
C647 C658 C657 120.6(13) . .
C647 C658 C665 110.4(10) . .
C657 C658 C665 116.1(11) . .
C660 C659 C665 124.4(12) . .
C660 C659 C648 116.1(12) . .
C665 C659 C648 111.8(11) . .
C659 C660 C649 126.4(12) . .
C659 C660 C661 117.4(10) . .
C649 C660 C661 104.9(9) . .
C667 C661 C651 125.1(10) . .
C667 C661 C660 116.4(10) . .
C651 C661 C660 104.4(8) . .
C668 C662 C653 127.1(11) . .
C668 C662 C652 120.0(10) . .
C653 C662 C652 101.3(10) . .
C669 C663 C655 122.7(12) . .
C669 C663 C654 126.4(10) . .
C655 C663 C654 97.3(12) . .
C670 C664 C657 124.2(12) . .
C670 C664 C656 126.4(12) . .
C657 C664 C656 100.3(12) . .
C666 C665 C659 119.5(11) . .
C666 C665 C658 122.4(11) . .
C659 C665 C658 102.6(10) . .
C665 C666 C670 123.1(12) . .
C665 C666 C667 120.9(10) . .
C670 C666 C667 105.5(10) . .
C661 C667 C668 116.2(10) . .
C661 C667 C666 121.2(10) . .
C668 C667 C666 110.0(10) . .
C662 C668 C669 124.2(13) . .
C662 C668 C667 123.4(10) . .
C669 C668 C667 101.6(10) . .
C663 C669 C670 121.4(12) . .
C663 C669 C668 114.2(11) . .
C670 C669 C668 113.8(11) . .
C666 C670 C664 118.8(12) . .
C666 C670 C669 108.8(11) . .
C664 C670 C669 114.0(13) . .
C512 C511 C516 120.0 . .
C512 C511 Cl51 120.00(8) . .
C516 C511 Cl51 120.00(8) . .
C513 C512 C511 120.0 . .
C513 C512 Cl52 119.98(8) . .
C511 C512 Cl52 119.98(8) . .
C512 C513 C514 120.0 . .
C513 C514 C515 120.0 . .
C516 C515 C514 120.0 . .
C515 C516 C511 120.0 . .
C522 C521 C526 120.0 . .
C522 C521 Cl53 119.97(18) . .
C526 C521 Cl53 120.03(18) . .
C521 C522 C523 120.0 . .
C521 C522 Cl54 119.98(18) . .
C523 C522 Cl54 120.02(18) . .
C524 C523 C522 120.0 . .
C523 C524 C525 120.0 . .
C524 C525 C526 120.0 . .
C525 C526 C521 120.0 . .
C552 C551 C556 120.0 . .
C552 C551 Cl55 119.92(18) . .
C556 C551 Cl55 120.08(18) . .
C553 C552 C551 120.0 . .
C553 C552 Cl56 120.04(18) . .
C551 C552 Cl56 119.95(18) . .
C554 C553 C552 120.0 . .
C555 C554 C553 120.0 . .
C554 C555 C556 120.0 . .
C555 C556 C551 120.0 . .
C562 C561 C566 120.0 . .
C562 C561 Cl57 119.96(18) . .
C566 C561 Cl57 120.04(18) . .
C561 C562 C563 120.0 . .
C561 C562 Cl58 119.97(18) . .
C563 C562 Cl58 120.03(18) . .
C562 C563 C564 120.0 . .
C565 C564 C563 120.0 . .
C566 C565 C564 120.0 . .
C565 C566 C561 120.0 . .

loop_
_geom_bond_atom_site_label_1
_geom_bond_atom_site_label_2
_geom_bond_distance
_geom_bond_site_symmetry_2
Mn01 N102 2.109(4) .
Mn01 N104 2.128(5) .
Mn01 N103 2.133(3) .
Mn01 N101 2.134(3) .
Mn01 N203 2.283(10) .
Mn01 N403 2.29(2) .
N101 C104 1.330(7) .
N101 C101 1.384(7) .
N102 C109 1.356(7) .
N102 C106 1.388(7) .
N103 C111 1.356(7) .
N103 C114 1.382(7) .
N104 C119 1.353(7) .
N104 C116 1.375(7) .
C101 C120 1.378(8) .
C101 C102 1.443(7) .
C102 C103 1.331(7) .
C103 C104 1.464(7) .
C104 C105 1.414(8) .
C105 C106 1.403(8) .
C105 C127 1.486(6) .
C106 C107 1.402(8) .
C107 C108 1.346(8) .
C108 C109 1.433(8) .
C109 C110 1.395(7) .
C110 C111 1.410(8) .
C110 C133 1.496(6) .
C111 C112 1.466(7) .
C112 C113 1.318(7) .
C113 C114 1.453(7) .
C114 C115 1.383(8) .
C115 C116 1.427(7) .
C115 C139 1.505(6) .
C116 C117 1.433(9) .
C117 C118 1.356(9) .
C118 C119 1.459(9) .
C119 C120 1.411(8) .
C120 C121 1.513(6) .
C121 C122 1.3900 .
C121 C126 1.3900 .
C122 C123 1.3900 .
C123 C124 1.3900 .
C124 C125 1.3900 .
C125 C126 1.3900 .
C127 C128 1.3900 .
C127 C132 1.3900 .
C128 C129 1.3900 .
C129 C130 1.3900 .
C130 C131 1.3900 .
C131 C132 1.3900 .
C133 C134 1.3900 .
C133 C138 1.3900 .
C134 C135 1.3900 .
C135 C136 1.3900 .
C136 C137 1.3900 .
C137 C138 1.3900 .
C139 C140 1.3900 .
C139 C144 1.3900 .
C140 C141 1.3900 .
C141 C142 1.3900 .
C142 C143 1.3900 .
C143 C144 1.3900 .
N201 C201 1.447(6) 3_665
N201 C201 1.447(6) .
N201 C201 1.447(6) 4_565
N202 C206 1.479(8) 3_665
N202 C206 1.479(8) 4_565
N202 C206 1.479(8) .
C201 C202 1.462(15) .
C202 N203 1.31(2) .
N203 C203 1.354(14) .
C203 C204 1.568(14) .
C204 N204 1.243(9) .
N204 C205 1.402(10) .
C205 C206 1.553(11) .
N401 C401 1.61(3) 3_665
N401 C401 1.61(3) .
N401 C401 1.61(3) 4_565
N402 C406 1.480(9) 3_665
N402 C406 1.480(9) 4_565
N402 C406 1.480(9) .
C401 C402 1.26(4) .
C402 N403 1.28(3) .
N403 C403 1.59(5) .
C403 C404 1.36(4) .
C404 N404 1.27(3) .
N404 C405 1.58(5) .
C405 C406 1.553(11) .
Cl1 C1S 1.659(9) .
Cl2 C2S 1.659(9) .
C1S C2S 1.3900 .
C1S C6S 1.3900 .
C2S C3S 1.3900 .
C3S C4S 1.3900 .
C4S C5S 1.3900 .
C5S C6S 1.3900 .
Cl3 C11S 1.659(9) .
Cl4 C12S 1.659(9) .
C11S C12S 1.3900 .
C11S C16S 1.3900 .
C12S C13S 1.3900 .
C13S C14S 1.3900 .
C14S C15S 1.3900 .
C15S C16S 1.3900 .
C301 C306 1.396(15) .
C301 C305 1.397(17) .
C301 C302 1.512(16) .
C302 C307 1.224(18) .
C302 C303 1.512(18) .
C303 C308 1.328(15) .
C303 C304 1.380(15) .
C304 C305 1.469(16) .
C304 C309 1.494(18) .
C305 C310 1.411(16) .
C306 C313 1.383(18) .
C306 C312 1.480(15) .
C307 C315 1.458(16) .
C307 C314 1.518(18) .
C308 C317 1.459(18) .
C308 C316 1.475(18) .
C309 C319 1.312(17) .
C309 C318 1.500(17) .
C310 C311 1.421(15) .
C310 C320 1.475(17) .
C311 C312 1.361(15) .
C311 C322 1.455(17) .
C312 C323 1.502(17) .
C313 C314 1.360(16) .
C313 C324 1.475(17) .
C314 C325 1.389(17) .
C315 C316 1.367(17) .
C315 C326 1.416(17) .
C316 C327 1.438(15) .
C317 C318 1.278(16) .
C317 C328 1.482(15) .
C318 C329 1.571(19) .
C319 C320 1.290(15) .
C319 C330 1.529(18) .
C320 C321 1.535(18) .
C321 C332 1.348(17) .
C321 C322 1.456(17) .
C322 C333 1.475(19) .
C323 C334 1.331(18) .
C323 C324 1.564(16) .
C324 C335 1.241(16) .
C325 C336 1.378(17) .
C325 C326 1.465(17) .
C326 C337 1.407(14) .
C327 C328 1.410(15) .
C327 C338 1.449(14) .
C328 C339 1.364(14) .
C329 C340 1.294(16) .
C329 C330 1.395(18) .
C330 C331 1.441(19) .
C331 C332 1.463(19) .
C331 C342 1.518(19) .
C332 C343 1.409(18) .
C333 C334 1.343(16) .
C333 C344 1.430(19) .
C334 C345 1.56(2) .
C335 C346 1.497(16) .
C335 C336 1.552(17) .
C336 C347 1.333(19) .
C337 C338 1.354(14) .
C337 C348 1.487(16) .
C338 C349 1.427(14) .
C339 C340 1.450(15) .
C339 C350 1.489(16) .
C340 C341 1.460(17) .
C341 C352 1.376(18) .
C341 C342 1.479(18) .
C342 C353 1.459(17) .
C343 C344 1.386(14) .
C343 C354 1.440(19) .
C344 C355 1.44(2) .
C345 C356 1.397(19) .
C345 C346 1.397(15) .
C346 C357 1.347(17) .
C347 C358 1.392(17) .
C347 C348 1.426(17) .
C348 C359 1.461(18) .
C349 C360 1.351(15) .
C349 C350 1.454(15) .
C350 C351 1.352(14) .
C351 C352 1.352(15) .
C351 C361 1.397(15) .
C352 C362 1.560(16) .
C353 C362 1.429(18) .
C353 C354 1.530(16) .
C354 C363 1.449(18) .
C355 C356 1.327(18) .
C355 C363 1.431(17) .
C356 C364 1.52(2) .
C357 C358 1.477(17) .
C357 C364 1.485(17) .
C358 C365 1.505(17) .
C359 C360 1.314(15) .
C359 C365 1.421(16) .
C360 C361 1.622(15) .
C361 C367 1.316(14) .
C362 C368 1.247(16) .
C363 C369 1.375(17) .
C364 C370 1.385(19) .
C365 C366 1.338(16) .
C366 C370 1.364(17) .
C366 C367 1.509(16) .
C367 C368 1.453(16) .
C368 C369 1.422(15) .
C369 C370 1.413(17) .
C601 C606 1.396(15) .
C601 C605 1.397(17) .
C601 C602 1.512(16) .
C602 C607 1.224(18) .
C602 C603 1.512(18) .
C603 C608 1.328(15) .
C603 C604 1.380(15) .
C604 C605 1.469(16) .
C604 C609 1.494(18) .
C605 C610 1.411(16) .
C606 C613 1.383(18) .
C606 C612 1.480(15) .
C607 C615 1.458(16) .
C607 C614 1.518(18) .
C608 C617 1.459(18) .
C608 C616 1.475(18) .
C609 C619 1.312(17) .
C609 C618 1.500(17) .
C610 C611 1.421(15) .
C610 C620 1.475(17) .
C611 C612 1.360(15) .
C611 C622 1.455(17) .
C612 C623 1.502(18) .
C613 C614 1.360(16) .
C613 C624 1.475(17) .
C614 C625 1.388(17) .
C615 C616 1.367(17) .
C615 C626 1.417(17) .
C616 C627 1.438(15) .
C617 C618 1.278(17) .
C617 C628 1.482(15) .
C618 C629 1.571(19) .
C619 C620 1.290(15) .
C619 C630 1.529(18) .
C620 C621 1.535(18) .
C621 C632 1.348(17) .
C621 C622 1.456(17) .
C622 C633 1.475(19) .
C623 C634 1.331(18) .
C623 C624 1.564(16) .
C624 C635 1.241(16) .
C625 C636 1.378(17) .
C625 C626 1.465(17) .
C626 C637 1.407(14) .
C627 C628 1.410(15) .
C627 C638 1.449(14) .
C628 C639 1.364(14) .
C629 C640 1.294(17) .
C629 C630 1.395(17) .
C630 C631 1.441(19) .
C631 C632 1.463(19) .
C631 C642 1.518(19) .
C632 C643 1.409(18) .
C633 C634 1.344(16) .
C633 C644 1.430(19) .
C634 C645 1.56(2) .
C635 C646 1.497(16) .
C635 C636 1.552(17) .
C636 C647 1.333(19) .
C637 C638 1.354(14) .
C637 C648 1.487(16) .
C638 C649 1.427(14) .
C639 C640 1.450(15) .
C639 C650 1.489(16) .
C640 C641 1.461(17) .
C641 C652 1.376(18) .
C641 C642 1.479(18) .
C642 C653 1.459(17) .
C643 C644 1.386(14) .
C643 C654 1.440(19) .
C644 C655 1.44(2) .
C645 C646 1.397(15) .
C645 C656 1.397(19) .
C646 C657 1.347(17) .
C647 C658 1.392(17) .
C647 C648 1.426(17) .
C648 C659 1.461(18) .
C649 C660 1.351(15) .
C649 C650 1.454(15) .
C650 C651 1.352(14) .
C651 C652 1.352(15) .
C651 C661 1.397(15) .
C652 C662 1.560(16) .
C653 C662 1.428(18) .
C653 C654 1.530(16) .
C654 C663 1.449(18) .
C655 C656 1.327(18) .
C655 C663 1.431(17) .
C656 C664 1.52(2) .
C657 C658 1.477(17) .
C657 C664 1.486(17) .
C658 C665 1.505(17) .
C659 C660 1.314(15) .
C659 C665 1.421(16) .
C660 C661 1.622(15) .
C661 C667 1.316(14) .
C662 C668 1.247(17) .
C663 C669 1.375(17) .
C664 C670 1.385(19) .
C665 C666 1.337(16) .
C666 C670 1.364(17) .
C666 C667 1.509(16) .
C667 C668 1.453(16) .
C668 C669 1.422(15) .
C669 C670 1.413(17) .
Cl51 C511 1.659(9) .
Cl52 C512 1.660(9) .
C511 C512 1.3900 .
C511 C516 1.3900 .
C512 C513 1.3900 .
C513 C514 1.3900 .
C514 C515 1.3900 .
C515 C516 1.3900 .
Cl53 C521 1.659(9) .
Cl54 C522 1.659(9) .
C521 C522 1.3900 .
C521 C526 1.3900 .
C522 C523 1.3900 .
C523 C524 1.3900 .
C524 C525 1.3900 .
C525 C526 1.3900 .
Cl55 C551 1.659(9) .
Cl56 C552 1.659(9) .
C551 C552 1.3900 .
C551 C556 1.3900 .
C552 C553 1.3900 .
C553 C554 1.3900 .
C554 C555 1.3900 .
C555 C556 1.3900 .
Cl57 C561 1.659(9) .
Cl58 C562 1.659(9) .
C561 C562 1.3900 .
C561 C566 1.3900 .
C562 C563 1.3900 .
C563 C564 1.3900 .
C564 C565 1.3900 .
C565 C566 1.3900 .
